data_7707119
loop_
_publ_author_name
'Zhang, Kai'
'Du, Shao-Wu'

_publ_section_title
;
 A novel series of giant cobalt-calixarene macrocycles: ring-expansion and
 modulation of pore apertures through recrystallization.
;
_journal_issue 18
_journal_name_full 'Dalton transactions (Cambridge, England : 2003)'
_journal_page_first 6181
_journal_page_last 6187
_journal_paper_doi 10.1039/d1dt00556a
_journal_volume 50
_journal_year 2021
_chemical_formula_moiety 'C364.73 H398.5 Cl8 Co32 N17.3 O80.83 S32, 56(C3 H7 N O)'
_chemical_formula_sum 'C532.73 H790.5 Cl8 Co32 N73.3 O136.83 S32'
_chemical_formula_weight 13606.72
_space_group_crystal_system monoclinic
_space_group_IT_number 15
_space_group_name_Hall '-C 2yc'
_space_group_name_H-M_alt 'C 1 2/c 1'
_atom_sites_solution_hydrogens mixed
_audit_creation_date 2021-02-17
_audit_creation_method
;
Olex2 1.2
(compiled 2018.05.29 svn.r3508 for OlexSys, GUI svn.r5506)
;
_audit_update_record
;
2021-04-06 deposited with the CCDC.	2021-04-14 downloaded from the CCDC.
;
_cell_angle_alpha 90
_cell_angle_beta 97.979(2)
_cell_angle_gamma 90
_cell_formula_units_Z 4
_cell_length_a 49.3116(10)
_cell_length_b 26.6728(4)
_cell_length_c 56.2706(10)
_cell_measurement_reflns_used 81463
_cell_measurement_temperature 110.9(5)
_cell_measurement_theta_max 60.0390
_cell_measurement_theta_min 2.5700
_cell_volume 73295(2)
_computing_cell_refinement 'CrysAlisPro 1.171.40.82a (Rigaku OD, 2020)'
_computing_data_collection 'CrysAlisPro 1.171.40.82a (Rigaku OD, 2020)'
_computing_data_reduction 'CrysAlisPro 1.171.40.82a (Rigaku OD, 2020)'
_computing_molecular_graphics 'Olex2 (Dolomanov et al., 2009)'
_computing_publication_material 'Olex2 (Dolomanov et al., 2009)'
_computing_structure_refinement 'ShelXL (Sheldrick, 2015)'
_diffrn_ambient_environment N~2~
_diffrn_ambient_temperature 110.9(5)
_diffrn_detector 'Hybrid Pixel Array Detector'
_diffrn_detector_area_resol_mean 10.0000
_diffrn_detector_type HyPix
_diffrn_measured_fraction_theta_full 0.997
_diffrn_measured_fraction_theta_max 0.953
_diffrn_measurement_details
;
List of Runs (angles in degrees, time in seconds):

  # Type    Start    End  Width  t~exp~   \w     \q     \k     \f   Frames
#--------------------------------------------------------------------------
  1  \w    -14.00  15.00   0.25    1.57    --   -2.81 -64.00 -76.00  116
  2  \w     43.00  75.00   0.25    6.27    --   70.78 -64.00 -76.00  128
  3  \w     27.00  53.00   0.25    1.57    --   -2.81  38.00-180.00  104
  4  \w     -5.00  26.00   0.25    6.27    --   70.78 -19.00-150.00  124
  5  \w     -5.00  26.00   0.25    6.27    --   70.78 -19.00-180.00  124
  6  \w     -4.00  25.00   0.25    6.27    --   70.78 -19.00 -30.00  116
  7  \w     73.00  98.00   0.25    6.27    --   70.78  64.00  59.00  100
  8  \w      1.00  26.00   0.25    6.27    --   70.78 -19.00  90.00  100
  9  \w     -4.00  23.00   0.25    6.27    --   70.78 -19.00 120.00  108
 10  \w     -1.00  26.00   0.25    6.27    --   70.78 -19.00 150.00  108
 11  \w    -11.00  57.00   0.25    1.57    --   -2.81  64.00  59.00  272
 12  \w    -38.00  -3.00   0.25    6.27    --  -76.40  38.00 -90.00  140
 13  \w    -43.00  -7.00   0.25    6.27    --  -76.40  38.00-150.00  144
 14  \w    -41.00 -10.00   0.25    6.27    --  -76.40  38.00-180.00  124
 15  \w    -42.00 -11.00   0.25    6.27    --  -76.40  38.00-120.00  124
 16  \w    -43.00 -17.00   0.25    6.27    --  -76.40  38.00   0.00  104
 17  \w    -37.00 -12.00   0.25    6.27    --  -76.40  38.00  30.00  100
 18  \w    -42.00 -17.00   0.25    6.27    --  -76.40  38.00  60.00  100
 19  \w    -76.00  -3.00   0.25    6.27    --  -76.40  64.00  59.00  292
 20  \w    -66.00 -20.00   0.25    6.27    --  -76.40 125.00 -90.00  184
 21  \w   -110.00 -74.00   0.25    6.27    --  -76.40 125.00 -90.00  144
 22  \w    -65.00 -27.00   0.25    1.57    --   -2.81 -64.00 -76.00  152
 23  \w   -142.00 -78.00   0.25    6.27    --  -76.40 -64.00 -76.00  256
;
_diffrn_measurement_device 'four-circle diffractometer'
_diffrn_measurement_device_type 'ROD, Synergy Custom system, HyPix'
_diffrn_measurement_method '\w scans'
_diffrn_orient_matrix_type 'CrysAlisPro convention (1999,Acta A55,543-557)'
_diffrn_orient_matrix_UB_11 0.0140152000
_diffrn_orient_matrix_UB_12 -0.0368488000
_diffrn_orient_matrix_UB_13 -0.0089016000
_diffrn_orient_matrix_UB_21 -0.0154496000
_diffrn_orient_matrix_UB_22 0.0052512000
_diffrn_orient_matrix_UB_23 -0.0213687000
_diffrn_orient_matrix_UB_31 0.0177641000
_diffrn_orient_matrix_UB_32 0.0336839000
_diffrn_orient_matrix_UB_33 -0.0064141000
_diffrn_radiation_monochromator mirror
_diffrn_radiation_probe x-ray
_diffrn_radiation_type GaK\a
_diffrn_radiation_wavelength 1.3405
_diffrn_reflns_av_R_equivalents 0.0936
_diffrn_reflns_av_unetI/netI 0.0655
_diffrn_reflns_Laue_measured_fraction_full 0.997
_diffrn_reflns_Laue_measured_fraction_max 0.953
_diffrn_reflns_limit_h_max 64
_diffrn_reflns_limit_h_min -60
_diffrn_reflns_limit_k_max 34
_diffrn_reflns_limit_k_min -29
_diffrn_reflns_limit_l_max 72
_diffrn_reflns_limit_l_min -73
_diffrn_reflns_number 293116
_diffrn_reflns_point_group_measured_fraction_full 0.997
_diffrn_reflns_point_group_measured_fraction_max 0.953
_diffrn_reflns_theta_full 53.543
_diffrn_reflns_theta_max 61.262
_diffrn_reflns_theta_min 1.942
_diffrn_source 'micro-focus metaljet'
_exptl_absorpt_coefficient_mu 4.883
_exptl_absorpt_correction_T_max 1.00000
_exptl_absorpt_correction_T_min 0.59437
_exptl_absorpt_correction_type multi-scan
_exptl_absorpt_process_details
;
CrysAlisPro 1.171.40.82a (Rigaku Oxford Diffraction, 2020)
Empirical absorption correction using spherical harmonics,
implemented in SCALE3 ABSPACK scaling algorithm.
;
_exptl_crystal_colour purple
_exptl_crystal_density_diffrn 1.233
_exptl_crystal_description block
_exptl_crystal_F_000 23163
_exptl_crystal_size_max 0.08
_exptl_crystal_size_mid 0.08
_exptl_crystal_size_min 0.05
_platon_squeeze_details
;
A solvent mask was calculated and 8098 electrons were found in a volume of 27486\%A^3^ in 25 void per unit cell. This is consistent with the presence of 42[C3H7NO] per Formula Unit which account for 8064 electrons per unit cell.
;
_refine_diff_density_max 1.688
_refine_diff_density_min -2.039
_refine_diff_density_rms 0.259
_refine_ls_extinction_coef 0.000134(6)
_refine_ls_extinction_expression Fc^*^=kFc[1+0.001xFc^2^\l^3^/sin(2\q)]^-1/4^
_refine_ls_extinction_method 'SHELXL-2017/1 (Sheldrick 2017)'
_refine_ls_goodness_of_fit_ref 1.209
_refine_ls_hydrogen_treatment constr
_refine_ls_matrix_type full
_refine_ls_number_parameters 2939
_refine_ls_number_reflns 81929
_refine_ls_number_restraints 7783
_refine_ls_restrained_S_all 11.231
_refine_ls_R_factor_all 0.1356
_refine_ls_R_factor_gt 0.1000
_refine_ls_shift/su_max 0.047
_refine_ls_shift/su_mean 0.001
_refine_ls_structure_factor_coef Fsqd
_refine_ls_weighting_details 'w=1/[\s^2^(Fo^2^)+(0.2000P)^2^] where P=(Fo^2^+2Fc^2^)/3'
_refine_ls_weighting_scheme calc
_refine_ls_wR_factor_gt 0.2885
_refine_ls_wR_factor_ref 0.3256
_reflns_Friedel_coverage 0.000
_reflns_number_gt 53545
_reflns_number_total 81929
_reflns_threshold_expression 'I > 2\s(I)'
_cod_data_source_file d1dt00556a2.cif
_cod_data_source_block Co32-C
_cod_depositor_comments 'Adding full bibliography for 7707115--7707120.cif.'
_cod_original_formula_sum 'C532.73 H790.50 Cl8 Co32 N73.30 O136.83 S32'
_cod_database_code 7707119
_shelx_shelxl_version_number 2017/1
_chemical_oxdiff_formula 'C H O N S Co Cl'
_shelx_space_group_comment
;
The symmetry employed for this shelxl refinement is uniquely defined
by the following loop, which should always be used as a source of
symmetry information in preference to the above space-group names.
They are only intended as comments.
;
_shelx_estimated_absorpt_t_max 0.792
_shelx_estimated_absorpt_t_min 0.696
_diffrn_oxdiff_digest_frames
;
01aa904149bee2ce44d21490c4ac319ceb03264c45e
;
_reflns_odcompleteness_completeness 99.71
_reflns_odcompleteness_iscentric 1
_reflns_odcompleteness_theta 56.82
_olex2_refinement_description
;
1. Fixed Uiso
 At 1.2 times of:
  All C(H) groups, All N(H) groups
 At 1.5 times of:
  All C(H,H,H) groups, All C(H,H,H,H,H,H) groups, All O(H) groups, All O(H,H)
  groups
2. Shared sites
{O34, N15}
3. Restrained distances
 C95-C186 = C95-C168 = C95-C185 = C95-C173 = C95-C187 = C95-C169
 1.54 with sigma of 0.01
 C185-C186 = C186-C187
 2.5 with sigma of 0.01
 C168-C169 = C169-C173
 2.5 with sigma of 0.01
 C191-C189 = C189-C190 = C192-C189
 1.54 with sigma of 0.01
 C192-C191 = C191-C190
 2.5 with sigma of 0.01
 N9-C183 = N9-C138
 1.47 with sigma of 0.01
 O44-C197
 1.21 with sigma of 0.01
 N13-C196 = N13-C197 = N13-C198_$1
 1.47 with sigma of 0.01
 C198-O49
 1.21 with sigma of 0.01
 N13-O49
 2 with sigma of 0.01
 N15-C204
 1.47 with sigma of 0.01
 O50-N16
 2.3 with sigma of 0.01
 N16-C208 = N16-C206 = N16-C207
 1.47 with sigma of 0.01
 C207-O50
 1.21 with sigma of 0.01
 C175-C177 = C177-C176
 2.5 with sigma of 0.01
 C176-C105 = C105-C177 = C105-C175
 1.54 with sigma of 0.01
 N18-C213 = N18-C212 = N18-C214
 1.47 with sigma of 0.01
 N17-C210 = N17-C211 = N17-C209
 1.47 with sigma of 0.01
 N19-C210 = N19-C216 = N19-C215
 1.47 with sigma of 0.01
 O51-C216
 1.21 with sigma of 0.01
 N22-C222 = N22-C221 = N22-C224
 1.47 with sigma of 0.01
 O56-C221
 1.21 with sigma of 0.01
 N21-C220 = N21-C223 = N21-C219
 1.47 with sigma of 0.01
 O55-C220
 1.21 with sigma of 0.01
 O55-N21
 2.5 with sigma of 0.01
 N20-C218 = N20-C225 = N20-C217
 1.47 with sigma of 0.01
 C217-O53
 1.21 with sigma of 0.01
 C218-O53
 2.7 with sigma of 0.01
 C206-C208 \\sim C208-C207 \\sim C207-C206
 with sigma of 0.02
 C213-C212 \\sim C212-C214 \\sim C214-C213
 with sigma of 0.02
 C211-C209 \\sim C209-C210 \\sim C210-C211
 with sigma of 0.02
 C216-C210 \\sim C210-C215 \\sim C215-C216
 with sigma of 0.02
 C221-C222 \\sim C222-C224 \\sim C224-C221
 with sigma of 0.02
 C220-C223 \\sim C223-C219 \\sim C219-C220
 with sigma of 0.02
 C218-C217 \\sim C217-C225 \\sim C225-C218
 with sigma of 0.02
4. Restrained planarity
 N18, C212, C213, C214, O52
 with sigma of 0.01
 N21, C219, C223, C220, O55
 with sigma of 0.01
 N20, C218, C217, O53, C225
 with sigma of 0.01
5. Uiso/Uaniso restraints and constraints
C95 \\sim C168 \\sim C169 \\sim C173 \\sim C185 \\sim C186 \\sim C187: within
2A with sigma of 0.01 and sigma for terminal atoms of 0.02
C189 \\sim C191 \\sim C190 \\sim C192: within 2A with sigma of 0.01 and sigma
for terminal atoms of 0.02
O43 \\sim N9 \\sim C138 \\sim C179 \\sim C183: within 2A with sigma of 0.001
and sigma for terminal atoms of 0.002
O41 \\sim C178 \\sim N11 \\sim C181 \\sim C184: within 2A with sigma of 0.001
and sigma for terminal atoms of 0.002
O33 \\sim C202 \\sim O48: within 2A with sigma of 0.001 and sigma for terminal
atoms of 0.002
O42 \\sim C182 \\sim N10 \\sim C115 \\sim C180 \\sim O46: within 2A with sigma
of 0.001 and sigma for terminal atoms of 0.002
N13 \\sim C196 \\sim C197 \\sim O44 \\sim C198 \\sim O49: within 2A with sigma
of 0.001 and sigma for terminal atoms of 0.002
N15 \\sim C201 \\sim C204 \\sim O34: within 2A with sigma of 0.001 and sigma
for terminal atoms of 0.002
C175 \\sim C105 \\sim C176 \\sim C177: within 2A with sigma of 0.01 and sigma
for terminal atoms of 0.02
O37 \\sim C203 \\sim O47: within 2A with sigma of 0.001 and sigma for terminal
atoms of 0.002
O51 \\sim C209 \\sim C210 \\sim N17 \\sim C211 \\sim N19 \\sim C215 \\sim C216:
within 2A with sigma of 0.001 and sigma for terminal atoms of 0.002
O31 \\sim C193 \\sim N12 \\sim C194 \\sim C195: within 2A with sigma of 0.001
and sigma for terminal atoms of 0.002
O53 \\sim C217 \\sim N20 \\sim C225 \\sim C218: within 2A with sigma of 0.001
and sigma for terminal atoms of 0.002
O45 \\sim C199 \\sim C200 \\sim N14 \\sim C205: within 2A with sigma of 0.001
and sigma for terminal atoms of 0.002
C1 \\sim C2 \\sim C3 \\sim C4 \\sim C5 \\sim C6 \\sim C7 \\sim C8 \\sim C9
\\sim C10 \\sim C11 \\sim C12 \\sim C13 \\sim C14 \\sim C15 \\sim C16 \\sim C17
\\sim C18 \\sim C19 \\sim C20 \\sim C21 \\sim C22 \\sim C23 \\sim C24 \\sim C25
\\sim C26 \\sim C27 \\sim C28 \\sim C29 \\sim C30 \\sim C31 \\sim C32 \\sim C33
\\sim C34 \\sim C35 \\sim C36 \\sim C37 \\sim C38 \\sim C39 \\sim C40 \\sim C41
\\sim C42 \\sim C43 \\sim C44 \\sim C45 \\sim C46 \\sim C47 \\sim C48 \\sim C49
\\sim C50 \\sim C51 \\sim C52 \\sim C53 \\sim C54 \\sim C55 \\sim C56 \\sim C57
\\sim C58 \\sim C59 \\sim C60 \\sim C61 \\sim C62 \\sim C63 \\sim C64 \\sim C65
\\sim C66 \\sim C67 \\sim C68 \\sim C69 \\sim C70 \\sim C71 \\sim C72 \\sim C73
\\sim C74 \\sim C75 \\sim C76 \\sim C77 \\sim C78 \\sim C79 \\sim C80 \\sim C81
\\sim C82 \\sim C83 \\sim C84 \\sim C85 \\sim C86 \\sim C87 \\sim C88 \\sim C89
\\sim C90 \\sim C91 \\sim C92 \\sim C93 \\sim C94 \\sim C95 \\sim C96 \\sim C97
\\sim C98 \\sim C99 \\sim C100 \\sim C101 \\sim C102 \\sim C103 \\sim C104
\\sim C105 \\sim C106 \\sim C107 \\sim C108 \\sim C109 \\sim C110 \\sim C111
\\sim C112 \\sim C113 \\sim C114 \\sim C115 \\sim C116 \\sim C117 \\sim C118
\\sim C119 \\sim C120 \\sim C121 \\sim C122 \\sim C123 \\sim C124 \\sim C125
\\sim C126 \\sim C127 \\sim C128 \\sim C129 \\sim C130 \\sim C131 \\sim C132
\\sim C133 \\sim C134 \\sim C135 \\sim C136 \\sim C137 \\sim C138 \\sim C139
\\sim C140 \\sim C141 \\sim C142 \\sim C143 \\sim C144 \\sim C145 \\sim C146
\\sim C147 \\sim C148 \\sim C149 \\sim C150 \\sim C151 \\sim C152 \\sim C153
\\sim C154 \\sim C155 \\sim C156 \\sim C157 \\sim C158 \\sim C159 \\sim C160
\\sim C161 \\sim C162 \\sim C163 \\sim C164 \\sim C165 \\sim C166 \\sim C167
\\sim C168 \\sim C169 \\sim C170 \\sim C171 \\sim C172 \\sim C173 \\sim C174
\\sim C175 \\sim C176 \\sim C177 \\sim C178 \\sim C179 \\sim C180 \\sim C181
\\sim C182 \\sim C183 \\sim C184 \\sim C185 \\sim C186 \\sim C187 \\sim C188
\\sim C189 \\sim C190 \\sim C191 \\sim C192 \\sim C193 \\sim C194 \\sim C195
\\sim C196 \\sim C197 \\sim C198 \\sim C199 \\sim C200 \\sim C201 \\sim C202
\\sim C203 \\sim C204 \\sim C205 \\sim C206 \\sim C207 \\sim C208 \\sim C209
\\sim C210 \\sim C211 \\sim C212 \\sim C213 \\sim C214 \\sim C215 \\sim C216
\\sim C217 \\sim C218 \\sim C219 \\sim C220 \\sim C221 \\sim C222 \\sim C223
\\sim C224 \\sim C225 \\sim N1 \\sim N2 \\sim N3 \\sim N4 \\sim N5 \\sim N6
\\sim N7 \\sim N8 \\sim N9 \\sim N10 \\sim N11 \\sim N12 \\sim N13 \\sim N14
\\sim N15 \\sim N16 \\sim N17 \\sim N18 \\sim N19 \\sim N20 \\sim N21 \\sim N22
\\sim O1 \\sim O2 \\sim O3 \\sim O4 \\sim O5 \\sim O6 \\sim O7 \\sim O8 \\sim
O9 \\sim O10 \\sim O11 \\sim O12 \\sim O13 \\sim O14 \\sim O15 \\sim O16 \\sim
O17 \\sim O18 \\sim O19 \\sim O20 \\sim O21 \\sim O22 \\sim O23 \\sim O24 \\sim
O25 \\sim O26 \\sim O27 \\sim O28 \\sim O29 \\sim O30 \\sim O31 \\sim O32 \\sim
O33 \\sim O34 \\sim O35 \\sim O36 \\sim O37 \\sim O38 \\sim O39 \\sim O40 \\sim
O41 \\sim O42 \\sim O43 \\sim O44 \\sim O45 \\sim O46 \\sim O47 \\sim O48 \\sim
O49 \\sim O50 \\sim O51 \\sim O52 \\sim O53 \\sim O55 \\sim O56: within -3.8A
with sigma of 0.01 and sigma for terminal atoms of 0.02
Uanis(N15) = Uanis(O34)
Uanis(O34) = Uanis(N15)
6. Rigid body (RIGU) restrains
 C173, C169, C168, C95
 with sigma for 1-2 distances of 0.01 and sigma for 1-3 distances of 0.02
 C95, C187, C186, C185
 with sigma for 1-2 distances of 0.01 and sigma for 1-3 distances of 0.02
 C192, C189, C191, C190
 with sigma for 1-2 distances of 0.01 and sigma for 1-3 distances of 0.02
 O41, C178, N11, C181, C184
 with sigma for 1-2 distances of 0.001 and sigma for 1-3 distances of 0.002
 C182, O42, N10, C115, C180, O46
 with sigma for 1-2 distances of 0.001 and sigma for 1-3 distances of 0.002
 N13, C197, C196, O44, C198, O49, O49
 with sigma for 1-2 distances of 0.001 and sigma for 1-3 distances of 0.001
 N16, C206, C207, C208
 with sigma for 1-2 distances of 0.001 and sigma for 1-3 distances of 0.002
 C175, C105, C176, C177
 with sigma for 1-2 distances of 0.01 and sigma for 1-3 distances of 0.02
 O51, C209, C211, C210, N17
 with sigma for 1-2 distances of 0.001 and sigma for 1-3 distances of 0.002
 O51, C209, C210, N17, C211, N19, C215, C216
 with sigma for 1-2 distances of 0.001 and sigma for 1-3 distances of 0.002
 N21, O55, C220, H220, C219, C223, H21V, H21W, H21X, H22D, H22E, H22F
 with sigma for 1-2 distances of 0.001 and sigma for 1-3 distances of 0.002
 N20, C218, C217, C225
 with sigma for 1-2 distances of 0.001 and sigma for 1-3 distances of 0.002
 O45, C199, C200, N14, C205
 with sigma for 1-2 distances of 0.001 and sigma for 1-3 distances of 0.002
7. Others
 Sof(C185)=Sof(H18A)=Sof(H18B)=Sof(H18C)=Sof(C186)=Sof(H18D)=Sof(H18E)=
 Sof(H18F)=Sof(C187)=Sof(H18G)=Sof(H18H)=Sof(H18I)=1-FVAR(1)
 Sof(C168)=Sof(H16Y)=Sof(H)=Sof(HA)=Sof(C169)=Sof(H16Z)=Sof(HB)=Sof(HC)=
 Sof(C173)=Sof(H17J)=Sof(H17K)=Sof(H17L)=FVAR(1)
 Fixed Sof: H31A(0.6) H31B(0.6) H33A(0.66667) H33B(0.66667) O34(0.75)
 H34A(0.75) H34B(0.75) H37A(0.66667) H37B(0.66667) H18M(0.5) H18N(0.5)
 H18O(0.5) H18P(0.5) O42(0.5) C193(0.4) H193(0.4) N12(0.4) C194(0.4) H19J(0.4)
 H19K(0.4) H19L(0.4) C195(0.4) H19M(0.4) H19N(0.4) H19O(0.4) H19S(0.5)
 H19T(0.5) H19U(0.5) O44(0.5) H19V(0.5) H19W(0.5) H19X(0.5) O46(0.5) C201(0.25)
 H20A(0.25) H20B(0.25) H20C(0.25) C202(0.33333) H202(0.33333) C203(0.33333)
 H203(0.33333) O47(0.33333) H47(0.33333) C204(0.25) H20D(0.25) H20E(0.25)
 H20F(0.25) O48(0.33333) H48(0.33333) N15(0.25) H15(0.25) O49(0.5) H20J(0.5)
 H20K(0.5) C209(0.5) H209(0.5) H21D(0.5) H21E(0.5) H21F(0.5) H21A(0.5)
 H21B(0.5) H21C(0.5) N17(0.5) C211(0.5) H21G(0.5) H21H(0.5) H21I(0.5) N19(0.5)
 C215(0.5) H21J(0.5) H21K(0.5) H21L(0.5) C216(0.5) H216(0.5)
8.a Riding coordinates:
 O31(H31A,H31B), O33(H33A,H33B), O34(H34A,H34B), O37(H37A,H37B), C175(H17P,
 H17Q,H17R), C176(H17S,H17T,H17U), C177(H17V,H17W,H17X), C180(H180,H18M,H18N),
 C182(H18O,H182,H18P), C194(H19J,H19K,H19L), C196(H19P,H19Q,H19R), C197(H19S,
 H19T,H19U), C198(H19V,H19W,H19X), C199(H19Y,HF,HG), C200(H20G,H20H,H20I),
 C201(H20A,H20B,H20C), O47(H47), C204(H20D,H20E,H20F), C205(H205), N15(H15),
 C206(H20J,H20K,H20L), C207(H207), C208(H20M,H20N,H20O), C217(H217), C218(H21S,
 H21T,H21U), C225(H22A,H22B,H22C)
8.b Rotating group:
 O35(H35A,H35B), O36(H36A,H36B), O38(H38A,H38B), O40(H40A,H40B)
8.c Aromatic/amide H refined with riding coordinates:
 C1(H1), C3(H3), C10(H10), C19(H19), C21(H21), C24(H24), C27(H27), C38(H38),
 C41(H41), C50(H50), C57(H57), C58(H58), C59(H59), C61(H61), C62(H62), C64(H64),
  C65(H65), C66(H66), C69(H69), C70(H70), C74(H74), C77(H77), C79(H79),
 C80(H80), C82(H82), C85(H85), C90(H90), C93(H93), C96(H96), C100(H100),
 C101(H101), C103(H103), C108(H108), C110(H110), C123(H123), C127(H127),
 C179(H179), C181(H181), C193(H193), C202(H202), C203(H203), C209(H209),
 C213(H213), C216(H216), C220(H220), C221(H221)
8.d Idealised Me refined as rotating group:
 C115(H11A,H11B,H11C), C121(H12A,H12B,H12C), C122(H12D,H12E,H12F), C125(H12G,
 H12H,H12I), C126(H12J,H12K,H12L), C131(H13A,H13B,H13C), C132(H13D,H13E,H13F),
 C133(H13G,H13H,H13I), C134(H13J,H13K,H13L), C135(H13M,H13N,H13O), C137(H13P,
 H13Q,H13R), C138(H13V,H13W,H13X), C139(H13S,H13T,H13U), C141(H14A,H14B,H14C),
 C143(H14D,H14E,H14F), C144(H14G,H14H,H14I), C145(H14J,H14K,H14L), C146(H14M,
 H14N,H14O), C147(H14P,H14Q,H14R), C148(H14S,H14T,H14U), C149(H14V,H14W,H14X),
 C151(H15A,H15B,H15C), C152(H15D,H15E,H15F), C153(H15G,H15H,H15I), C154(H15J,
 H15K,H15L), C156(H15M,H15N,H15O), C157(H15P,H15Q,H15R), C159(H15S,H15T,H15U),
 C160(H16A,H16B,H16C), C161(H16D,H16E,H16F), C162(H16G,H16H,H16I), C163(H16J,
 H16K,H16L), C164(H16M,H16N,H16O), C165(H16P,H16Q,H16R), C166(H16S,H16T,H16U),
 C167(H16V,H16W,H16X), C168(H16Y,H,HA), C169(H16Z,HB,HC), C170(H17A,H17B,H17C),
 C171(H17D,H17E,H17F), C172(H17G,H17H,H17I), C173(H17J,H17K,H17L), C174(H17M,
 H17N,H17O), C178(H17Y,HD,HE), C183(H18Q,H18R,H18S), C184(H18T,H18U,H18V),
 C185(H18A,H18B,H18C), C186(H18D,H18E,H18F), C187(H18G,H18H,H18I), C188(H18J,
 H18K,H18L), C190(H19A,H19B,H19C), C191(H19D,H19E,H19F), C192(H19G,H19H,H19I),
 C195(H19M,H19N,H19O), C210(H21D,H21E,H21F), C210(H21A,H21B,H21C), C211(H21G,
 H21H,H21I), C212(H21M,H21N,H21O), C214(H21P,H21Q,H21R), C215(H21J,H21K,H21L),
 C219(H21V,H21W,H21X), C222(H22G,H22H,H22I), C223(H22D,H22E,H22F), C224(H22J,
 H22K,H22L)
8.e Idealised tetrahedral OH refined as rotating group:
 O48(H48)
;
_platon_squeeze_void_probe_radius 1.20
_olex2_submission_special_instructions 'No special instructions were received'
_oxdiff_exptl_absorpt_empirical_details
;
Empirical correction (ABSPACK) includes:
- Absorption correction using spherical harmonics
- Frame scaling
;
_oxdiff_exptl_absorpt_empirical_full_max 5.079
_oxdiff_exptl_absorpt_empirical_full_min 0.647

loop_
_space_group_symop_operation_xyz
'x, y, z'
'-x, y, -z+1/2'
'x+1/2, y+1/2, z'
'-x+1/2, y+1/2, -z+1/2'
'-x, -y, -z'
'x, -y, z-1/2'
'-x+1/2, -y+1/2, -z'
'x+1/2, -y+1/2, z-1/2'

loop_
_atom_site_label
_atom_site_type_symbol
_atom_site_fract_x
_atom_site_fract_y
_atom_site_fract_z
_atom_site_U_iso_or_equiv
_atom_site_adp_type
_atom_site_occupancy
_atom_site_site_symmetry_order
_atom_site_calc_flag
_atom_site_refinement_flags_posn
_atom_site_refinement_flags_adp
_atom_site_refinement_flags_occupancy
_atom_site_disorder_assembly
_atom_site_disorder_group
Co1 Co 0.41671(2) 0.65920(3) 0.38453(2) 0.03917(17) Uani 1 1 d . . . . .
Co2 Co 0.32288(2) 0.72006(3) 0.27941(2) 0.04095(18) Uani 1 1 d . . . . .
Co3 Co 0.49387(2) 0.72735(3) 0.41038(2) 0.03752(17) Uani 1 1 d . . . . .
Co4 Co 0.55973(2) 0.72608(3) 0.41018(2) 0.03955(18) Uani 1 1 d . . . . .
Co5 Co 0.36414(2) 0.65807(3) 0.34329(2) 0.04091(18) Uani 1 1 d . . . . .
Co6 Co 0.42584(2) 0.53671(3) 0.37879(2) 0.04069(18) Uani 1 1 d . . . . .
Co7 Co 0.49070(2) 0.85037(3) 0.40319(2) 0.04247(19) Uani 1 1 d . . . . .
Co8 Co 0.37263(2) 0.53607(3) 0.33514(2) 0.04245(18) Uani 1 1 d . . . . .
Co9 Co 0.31094(2) 0.71782(3) 0.22041(2) 0.04043(18) Uani 1 1 d . . . . .
Co10 Co 0.62777(2) 0.65677(3) 0.38422(2) 0.04201(18) Uani 1 1 d . . . . .
Co11 Co 0.66772(2) 0.65479(3) 0.34357(2) 0.04223(18) Uani 1 1 d . . . . .
Co12 Co 0.55895(2) 0.84863(3) 0.40102(2) 0.04355(19) Uani 1 1 d . . . . .
Co13 Co 0.32835(2) 0.84327(3) 0.28080(2) 0.04478(19) Uani 1 1 d . . . . .
Co14 Co 0.31697(2) 0.84194(3) 0.21984(2) 0.04452(19) Uani 1 1 d . . . . .
Co15 Co 0.65734(2) 0.53298(3) 0.33564(2) 0.04418(19) Uani 1 1 d . . . . .
Co16 Co 0.61742(2) 0.53299(3) 0.37894(2) 0.0460(2) Uani 1 1 d . . . . .
Cl1 Cl 0.41179(3) 0.60197(5) 0.34447(2) 0.0430(3) Uani 1 1 d . . . . .
Cl2 Cl 0.52145(3) 0.78635(5) 0.38284(2) 0.0426(3) Uani 1 1 d . . . . .
S1 S 0.31880(3) 0.68223(5) 0.35670(3) 0.0445(3) Uani 1 1 d . . . . .
S2 S 0.33322(3) 0.48078(5) 0.34235(3) 0.0461(3) Uani 1 1 d . . . . .
S3 S 0.71645(3) 0.68161(5) 0.35583(3) 0.0434(3) Uani 1 1 d . . . . .
Cl3 Cl 0.62128(3) 0.59877(5) 0.34406(3) 0.0467(3) Uani 1 1 d . . . . .
S4 S 0.26481(3) 0.68367(5) 0.20272(2) 0.0437(3) Uani 1 1 d . . . . .
S5 S 0.58846(3) 0.69629(5) 0.44837(3) 0.0456(3) Uani 1 1 d . . . . .
S6 S 0.64897(3) 0.68523(5) 0.42517(3) 0.0461(3) Uani 1 1 d . . . . .
S7 S 0.28589(3) 0.68353(5) 0.30045(2) 0.0425(3) Uani 1 1 d . . . . .
S8 S 0.47746(3) 0.69447(5) 0.44765(2) 0.0437(3) Uani 1 1 d . . . . .
S9 S 0.40849(3) 0.68691(5) 0.42564(3) 0.0468(3) Uani 1 1 d . . . . .
Cl4 Cl 0.34644(3) 0.78380(5) 0.25019(3) 0.0481(3) Uani 1 1 d . . . . .
S10 S 0.27365(3) 0.88858(5) 0.20181(3) 0.0459(3) Uani 1 1 d . . . . .
S11 S 0.70009(3) 0.47946(5) 0.34297(3) 0.0474(3) Uani 1 1 d . . . . .
S12 S 0.29231(3) 0.88898(5) 0.30105(3) 0.0482(3) Uani 1 1 d . . . . .
S13 S 0.42114(3) 0.48372(5) 0.41518(3) 0.0463(3) Uani 1 1 d . . . . .
S14 S 0.58743(3) 0.89942(5) 0.43321(3) 0.0518(4) Uani 1 1 d . . . . .
S15 S 0.63571(3) 0.48131(5) 0.41576(3) 0.0502(3) Uani 1 1 d . . . . .
S16 S 0.47654(3) 0.89920(5) 0.43884(3) 0.0500(3) Uani 1 1 d . . . . .
O1 O 0.37532(7) 0.65971(13) 0.37921(7) 0.0426(7) Uani 1 1 d . U . . .
O2 O 0.29141(8) 0.78372(13) 0.21253(7) 0.0440(8) Uani 1 1 d . U . . .
O3 O 0.53044(7) 0.72333(14) 0.43188(7) 0.0412(7) Uani 1 1 d . U . . .
O4 O 0.45448(8) 0.82584(14) 0.38351(7) 0.0461(8) Uani 1 1 d . U . . .
O5 O 0.45685(7) 0.64420(13) 0.39028(7) 0.0434(8) Uani 1 1 d . U . . .
O6 O 0.45784(7) 0.74304(13) 0.39078(7) 0.0447(8) Uani 1 1 d . U . . .
O7 O 0.58954(8) 0.64272(14) 0.38879(8) 0.0478(8) Uani 1 1 d . U . . .
O8 O 0.38890(8) 0.50851(14) 0.36690(7) 0.0451(8) Uani 1 1 d . U . . .
O9 O 0.46460(8) 0.56192(14) 0.38586(7) 0.0485(8) Uani 1 1 d . U . . .
O10 O 0.34344(8) 0.55981(14) 0.19809(7) 0.0465(8) Uani 1 1 d . U . . .
O11 O 0.63536(8) 0.58706(14) 0.40002(7) 0.0472(8) Uani 1 1 d . U . . .
O12 O 0.29182(8) 0.71422(13) 0.25072(7) 0.0434(8) Uani 1 1 d . U . . .
O13 O 0.68491(7) 0.58404(14) 0.35058(7) 0.0441(8) Uani 1 1 d . U . . .
O14 O 0.52795(8) 0.87799(14) 0.41689(7) 0.0488(8) Uani 1 1 d . U . . .
O15 O 0.35778(8) 0.82258(14) 0.30889(8) 0.0511(9) Uani 1 1 d . U . . .
O16 O 0.41209(8) 0.58944(13) 0.39974(7) 0.0424(7) Uani 1 1 d . U . . .
O17 O 0.36218(8) 0.56061(14) 0.30095(7) 0.0468(8) Uani 1 1 d . U . . .
O18 O 0.30475(8) 0.78514(13) 0.28721(7) 0.0441(8) Uani 1 1 d . U . . .
O19 O 0.66763(8) 0.65630(14) 0.37925(7) 0.0442(8) Uani 1 1 d . U . . .
O20 O 0.58021(8) 0.56047(15) 0.38417(8) 0.0532(9) Uani 1 1 d . U . . .
O21 O 0.35119(8) 0.73942(14) 0.30718(8) 0.0519(9) Uani 1 1 d . U . . .
O22 O 0.65074(8) 0.50329(14) 0.36719(7) 0.0484(8) Uani 1 1 d . U . . .
O23 O 0.34966(8) 0.58756(14) 0.34902(7) 0.0453(8) Uani 1 1 d . U . . .
O24 O 0.35415(8) 0.64162(14) 0.30880(7) 0.0487(8) Uani 1 1 d . U . . .
N1 N 0.41034(9) 0.72379(16) 0.36272(9) 0.0440(9) Uani 1 1 d . U . . .
O25 O 0.58844(8) 0.82303(14) 0.38122(8) 0.0509(9) Uani 1 1 d . U . . .
O26 O 0.48971(8) 0.79477(14) 0.42714(7) 0.0440(7) Uani 1 1 d . U . . .
O27 O 0.56910(8) 0.79487(14) 0.42579(7) 0.0457(8) Uani 1 1 d . U . . .
O28 O 0.58886(8) 0.74087(14) 0.39019(8) 0.0486(8) Uani 1 1 d . U . . .
O29 O 0.32979(8) 0.63908(14) 0.19064(7) 0.0481(9) Uani 1 1 d . U . . .
O30 O 0.30367(8) 0.86501(14) 0.25068(7) 0.0464(8) Uani 1 1 d . U . . .
N2 N 0.51050(9) 0.66440(16) 0.39557(8) 0.0389(8) Uani 1 1 d . U . . .
O31 O 0.59392(10) 0.47919(18) 0.35830(10) 0.0731(11) Uani 1 1 d . U . . .
H31A H 0.581896 0.501444 0.352416 0.110 Uiso 0.6 1 d R . P A 2
H31B H 0.586306 0.450504 0.359075 0.110 Uiso 0.6 1 d R . P A 2
N3 N 0.33829(9) 0.66008(16) 0.26176(8) 0.0420(9) Uani 1 1 d . U . . .
O32 O 0.66245(8) 0.82007(14) 0.30834(8) 0.0492(9) Uani 1 1 d . U . . .
N4 N 0.53805(9) 0.66363(16) 0.39525(8) 0.0402(8) Uani 1 1 d . U . . .
N5 N 0.33363(9) 0.65934(16) 0.23788(8) 0.0428(9) Uani 1 1 d . U . . .
N6 N 0.38864(9) 0.72325(16) 0.34587(9) 0.0441(9) Uani 1 1 d . U . . .
O33 O 0.44250(10) 0.48230(17) 0.35755(9) 0.0659(10) Uani 1 1 d . U . . .
H33A H 0.428522 0.468287 0.349616 0.099 Uiso 0.6667 1 d R . P B 2
H33B H 0.447332 0.461957 0.369006 0.099 Uiso 0.6667 1 d R . P B 2
O34 O 0.62920(11) 0.47932(18) 0.31951(10) 0.0708(8) Uani 0.75 1 d . U P C 2
H34A H 0.619958 0.491498 0.306758 0.106 Uiso 0.75 1 d R . P C 2
H34B H 0.617008 0.473438 0.328708 0.106 Uiso 0.75 1 d R . P C 2
O35 O 0.48909(11) 0.90679(18) 0.37756(10) 0.0765(14) Uani 1 1 d . U . . .
H35A H 0.476044 0.934957 0.378864 0.115 Uiso 1 1 d GR . . . .
H35B H 0.482057 0.896645 0.360849 0.115 Uiso 1 1 d GR . . . .
C1 C 0.52260(12) 0.5866(2) 0.38542(11) 0.0492(11) Uani 1 1 d . U . . .
H1 H 0.521806 0.553030 0.380996 0.059 Uiso 1 1 calc R . . . .
O36 O 0.54999(11) 0.90238(18) 0.37418(10) 0.0724(13) Uani 1 1 d . U . . .
H36A H 0.546169 0.889478 0.357749 0.109 Uiso 1 1 d GR . . . .
H36B H 0.564971 0.925078 0.371768 0.109 Uiso 1 1 d GR . . . .
C2 C 0.44647(11) 0.78131(19) 0.38081(10) 0.0419(10) Uani 1 1 d . U . . .
O37 O 0.39660(11) 0.48120(18) 0.32008(9) 0.0711(11) Uani 1 1 d . U . . .
H37A H 0.399840 0.492412 0.306478 0.107 Uiso 0.6667 1 d R . P D 2
H37B H 0.391890 0.450532 0.317858 0.107 Uiso 0.6667 1 d R . P D 2
O38 O 0.35331(10) 0.90410(17) 0.27616(10) 0.0725(13) Uani 1 1 d . U . . .
H38A H 0.354063 0.925172 0.288318 0.109 Uiso 1 1 d GR . . . .
H38B H 0.346437 0.922976 0.263762 0.109 Uiso 1 1 d GR . . . .
C3 C 0.40544(12) 0.8017(2) 0.34746(11) 0.0505(11) Uani 1 1 d . U . . .
H3 H 0.407849 0.835713 0.344683 0.061 Uiso 1 1 calc R . . . .
O39 O 0.66868(9) 0.73699(14) 0.30646(8) 0.0519(9) Uani 1 1 d . U . . .
C4 C 0.26566(12) 0.7872(2) 0.20304(10) 0.0446(10) Uani 1 1 d . U . . .
C5 C 0.37562(12) 0.4794(2) 0.38041(10) 0.0453(10) Uani 1 1 d . U . . .
C6 C 0.72779(13) 0.7303(2) 0.42554(11) 0.0525(12) Uani 1 1 d . U . . .
C7 C 0.50088(11) 0.6181(2) 0.38988(10) 0.0419(10) Uani 1 1 d . U . . .
C8 C 0.36045(11) 0.6808(2) 0.39419(10) 0.0448(10) Uani 1 1 d . U . . .
C9 C 0.33813(11) 0.60357(19) 0.20412(10) 0.0418(10) Uani 1 1 d . U . . .
C10 C 0.70246(12) 0.7215(2) 0.43199(11) 0.0487(11) Uani 1 1 d . U . . .
H10 H 0.698691 0.732487 0.446872 0.058 Uiso 1 1 calc R . . . .
C11 C 0.27083(11) 0.68440(19) 0.25172(10) 0.0414(10) Uani 1 1 d . U . . .
C12 C 0.68176(11) 0.6959(2) 0.41644(10) 0.0448(10) Uani 1 1 d . U . . .
C13 C 0.68667(11) 0.6809(2) 0.39367(10) 0.0427(10) Uani 1 1 d . U . . .
C14 C 0.57400(11) 0.6064(2) 0.38716(11) 0.0442(10) Uani 1 1 d . U . . .
C15 C 0.42127(11) 0.7706(2) 0.36408(10) 0.0434(10) Uani 1 1 d . U . . .
C16 C 0.47168(11) 0.6072(2) 0.38856(10) 0.0412(10) Uani 1 1 d . U . . .
C17 C 0.34973(11) 0.6158(2) 0.26915(10) 0.0431(10) Uani 1 1 d . U . . .
C18 C 0.58961(12) 0.7989(2) 0.44377(11) 0.0491(11) Uani 1 1 d . U . . .
C19 C 0.35255(11) 0.5862(2) 0.24953(10) 0.0413(10) Uani 1 1 d . U . . .
H19 H 0.359845 0.554009 0.249448 0.050 Uiso 1 1 calc R . . . .
C20 C 0.54505(10) 0.61702(19) 0.38910(10) 0.0407(10) Uani 1 1 d . U . . .
C21 C 0.73259(12) 0.7152(2) 0.40267(10) 0.0467(11) Uani 1 1 d . U . . .
H21 H 0.749779 0.720609 0.398114 0.056 Uiso 1 1 calc R . . . .
C22 C 0.72966(11) 0.6195(2) 0.35363(10) 0.0448(10) Uani 1 1 d . U . . .
N7 N 0.62745(10) 0.72137(17) 0.36221(9) 0.0450(9) Uani 1 1 d . U . . .
N8 N 0.64419(10) 0.72023(17) 0.34520(9) 0.0457(9) Uani 1 1 d . U . . .
C23 C 0.64488(12) 0.5818(2) 0.42279(11) 0.0471(10) Uani 1 1 d . U . . .
C24 C 0.37399(12) 0.4305(2) 0.41671(11) 0.0504(11) Uani 1 1 d . U . . .
H24 H 0.382280 0.420771 0.431869 0.060 Uiso 1 1 calc R . . . .
C25 C 0.53334(11) 0.7006(2) 0.45252(10) 0.0441(10) Uani 1 1 d . U . . .
C26 C 0.71138(11) 0.5792(2) 0.35081(10) 0.0453(11) Uani 1 1 d . U . . .
C27 C 0.22489(13) 0.8368(2) 0.18930(12) 0.0530(12) Uani 1 1 d . U . . .
H27 H 0.217232 0.868155 0.185561 0.064 Uiso 1 1 calc R . . . .
O40 O 0.34333(11) 0.90391(18) 0.22326(11) 0.0795(15) Uani 1 1 d . U . . .
H40A H 0.338790 0.926467 0.211486 0.119 Uiso 1 1 d GR . . . .
H40B H 0.360361 0.895451 0.220903 0.119 Uiso 1 1 d GR . . . .
C28 C 0.37237(13) 0.6939(2) 0.41764(11) 0.0494(11) Uani 1 1 d . U . . .
C29 C 0.74913(13) 0.7601(3) 0.44224(12) 0.0571(14) Uani 1 1 d . U . . .
C30 C 0.34208(11) 0.61511(19) 0.23001(10) 0.0405(10) Uani 1 1 d . U . . .
C31 C 0.35621(11) 0.6052(2) 0.29504(10) 0.0426(10) Uani 1 1 d . U . . .
C32 C 0.38512(12) 0.7697(2) 0.33601(12) 0.0517(11) Uani 1 1 d . U . . .
C33 C 0.65355(12) 0.6229(2) 0.43725(11) 0.0480(11) Uani 1 1 d . U . . .
C34 C 0.38710(12) 0.4635(2) 0.40336(10) 0.0468(11) Uani 1 1 d . U . . .
C35 C 0.31189(12) 0.5318(2) 0.34913(11) 0.0485(11) Uani 1 1 d . U . . .
C36 C 0.25277(12) 0.8337(2) 0.19762(11) 0.0458(10) Uani 1 1 d . U . . .
C37 C 0.26354(11) 0.6673(2) 0.27341(10) 0.0433(10) Uani 1 1 d . U . . .
C38 C 0.66594(14) 0.6161(2) 0.46110(11) 0.0563(12) Uani 1 1 d . U . . .
H38 H 0.671421 0.644165 0.470338 0.068 Uiso 1 1 calc R . . . .
C39 C 0.28166(11) 0.8935(2) 0.25128(11) 0.0438(10) Uani 1 1 d . U . . .
C40 C 0.51088(12) 0.6869(2) 0.46369(11) 0.0479(11) Uani 1 1 d . U . . .
C41 C 0.33563(13) 0.4286(2) 0.38462(11) 0.0507(11) Uani 1 1 d . U . . .
H41 H 0.318208 0.417621 0.378351 0.061 Uiso 1 1 calc R . . . .
C42 C 0.71228(11) 0.6923(2) 0.38648(10) 0.0444(10) Uani 1 1 d . U . . .
C43 C 0.30599(11) 0.6193(2) 0.35546(11) 0.0461(10) Uani 1 1 d . U . . .
C44 C 0.34939(12) 0.4617(2) 0.37174(10) 0.0451(10) Uani 1 1 d . U . . .
C45 C 0.36313(12) 0.7785(2) 0.31562(11) 0.0482(11) Uani 1 1 d . U . . .
C46 C 0.60094(12) 0.7571(2) 0.45671(11) 0.0490(11) Uani 1 1 d . U . . .
C47 C 0.51123(13) 0.9095(2) 0.45193(12) 0.0543(12) Uani 1 1 d . U . . .
C48 C 0.71250(14) 0.4290(3) 0.41175(12) 0.0590(13) Uani 1 1 d . U . . .
C49 C 0.32340(11) 0.5796(2) 0.35117(10) 0.0449(10) Uani 1 1 d . U . . .
C50 C 0.51702(13) 0.9291(2) 0.47535(12) 0.0578(12) Uani 1 1 d . U . . .
H50 H 0.502536 0.935481 0.483882 0.069 Uiso 1 1 calc R . . . .
C51 C 0.27349(12) 0.9087(2) 0.27335(11) 0.0473(11) Uani 1 1 d . U . . .
C52 C 0.41127(12) 0.6251(2) 0.43814(11) 0.0492(11) Uani 1 1 d . U . . .
C53 C 0.60171(13) 0.8464(2) 0.44963(12) 0.0569(12) Uani 1 1 d . U . . .
C54 C 0.72305(12) 0.5317(2) 0.34693(11) 0.0467(11) Uani 1 1 d . U . . .
C55 C 0.33301(11) 0.6914(2) 0.38780(11) 0.0456(10) Uani 1 1 d . U . . .
C56 C 0.41315(11) 0.5837(2) 0.42265(10) 0.0451(10) Uani 1 1 d . U . . .
C57 C 0.28463(13) 0.5237(2) 0.35112(12) 0.0550(12) Uani 1 1 d . U . . .
H57 H 0.277827 0.491114 0.349960 0.066 Uiso 1 1 calc R . . . .
C58 C 0.27843(12) 0.6103(2) 0.35711(11) 0.0517(12) Uani 1 1 d . U . . .
H58 H 0.267332 0.637290 0.359854 0.062 Uiso 1 1 calc R . . . .
C59 C 0.35674(13) 0.7144(2) 0.43378(12) 0.0543(12) Uani 1 1 d . U . . .
H59 H 0.365075 0.722872 0.449099 0.065 Uiso 1 1 calc R . . . .
C60 C 0.24949(12) 0.7444(2) 0.19828(10) 0.0450(10) Uani 1 1 d . U . . .
C61 C 0.75749(12) 0.6127(2) 0.35254(11) 0.0507(11) Uani 1 1 d . U . . .
H61 H 0.769014 0.640414 0.354513 0.061 Uiso 1 1 calc R . . . .
C62 C 0.68745(13) 0.4394(2) 0.41945(12) 0.0547(12) Uani 1 1 d . U . . .
H62 H 0.684452 0.429513 0.434715 0.066 Uiso 1 1 calc R . . . .
C63 C 0.67015(12) 0.4787(2) 0.38118(11) 0.0474(10) Uani 1 1 d . U . . .
C64 C 0.41274(14) 0.6195(3) 0.46273(11) 0.0598(13) Uani 1 1 d . U . . .
H64 H 0.411967 0.647789 0.472252 0.072 Uiso 1 1 calc R . . . .
C65 C 0.22166(12) 0.7480(2) 0.19025(11) 0.0526(12) Uani 1 1 d . U . . .
H65 H 0.211604 0.718635 0.187299 0.063 Uiso 1 1 calc R . . . .
C66 C 0.24057(12) 0.6393(2) 0.27442(11) 0.0481(11) Uani 1 1 d . U . . .
H66 H 0.236467 0.629154 0.289334 0.058 Uiso 1 1 calc R . . . .
N9 N 0.32271(19) 0.5712(4) 0.43368(17) 0.1214(15) Uani 1 1 d D U . . .
C67 C 0.63386(13) 0.8110(3) 0.48198(13) 0.0619(14) Uani 1 1 d . U . . .
C68 C 0.34801(12) 0.4113(2) 0.40746(11) 0.0496(12) Uani 1 1 d . U . . .
C69 C 0.23088(11) 0.6390(2) 0.23201(11) 0.0448(10) Uani 1 1 d . U . . .
H69 H 0.220219 0.629474 0.217791 0.054 Uiso 1 1 calc R . . . .
C70 C 0.71587(13) 0.4414(2) 0.38885(11) 0.0538(12) Uani 1 1 d . U . . .
H70 H 0.732285 0.433712 0.383307 0.065 Uiso 1 1 calc R . . . .
C71 C 0.56005(11) 0.6877(2) 0.46442(10) 0.0466(11) Uani 1 1 d . U . . .
C72 C 0.55902(14) 0.9122(2) 0.44896(13) 0.0601(12) Uani 1 1 d . U . . .
C73 C 0.25468(11) 0.6672(2) 0.23110(10) 0.0424(10) Uani 1 1 d . U . . .
C74 C 0.51469(13) 0.6650(2) 0.48638(11) 0.0535(12) Uani 1 1 d . U . . .
H74 H 0.499299 0.656444 0.493358 0.064 Uiso 1 1 calc R . . . .
C75 C 0.26698(13) 0.5632(2) 0.35485(12) 0.0549(12) Uani 1 1 d . U . . .
C76 C 0.76864(13) 0.5664(2) 0.34863(12) 0.0568(12) Uani 1 1 d . U . . .
C77 C 0.62235(13) 0.7628(3) 0.47529(12) 0.0573(12) Uani 1 1 d . U . . .
H77 H 0.629445 0.734593 0.483644 0.069 Uiso 1 1 calc R . . . .
C78 C 0.26575(12) 0.9097(2) 0.23021(10) 0.0445(10) Uani 1 1 d . U . . .
C79 C 0.62268(13) 0.8511(3) 0.46877(13) 0.0607(13) Uani 1 1 d . U . . .
H79 H 0.629451 0.882924 0.472812 0.073 Uiso 1 1 calc R . . . .
C80 C 0.41764(14) 0.5306(3) 0.45883(11) 0.0593(13) Uani 1 1 d . U . . .
H80 H 0.420011 0.498690 0.465484 0.071 Uiso 1 1 calc R . . . .
C81 C 0.20790(13) 0.7946(2) 0.18633(13) 0.0579(13) Uani 1 1 d . U . . .
C82 C 0.75074(13) 0.5260(2) 0.34645(11) 0.0519(12) Uani 1 1 d . U . . .
H82 H 0.757673 0.494068 0.344600 0.062 Uiso 1 1 calc R . . . .
C83 C 0.53275(13) 0.8995(2) 0.43854(13) 0.0572(11) Uani 1 1 d . U . . .
C84 C 0.28498(12) 0.7869(2) 0.30058(10) 0.0448(10) Uani 1 1 d . U . . .
C85 C 0.24313(12) 0.9402(2) 0.23065(11) 0.0497(11) Uani 1 1 d . U . . .
H85 H 0.233196 0.950324 0.216183 0.060 Uiso 1 1 calc R . . . .
C86 C 0.41644(13) 0.5358(2) 0.43377(11) 0.0511(11) Uani 1 1 d . U . . .
C87 C 0.59644(12) 0.7788(2) 0.37954(11) 0.0459(10) Uani 1 1 d . U . . .
C88 C 0.23466(12) 0.9563(2) 0.25227(11) 0.0493(11) Uani 1 1 d . U . . .
C89 C 0.66674(13) 0.4646(2) 0.40459(11) 0.0496(11) Uani 1 1 d . U . . .
N10 N 0.20116(17) 0.7943(3) 0.26162(16) 0.0947(11) Uani 1 1 d . U . . .
C90 C 0.65977(15) 0.5281(3) 0.45710(12) 0.0598(12) Uani 1 1 d . U . . .
H90 H 0.661130 0.495931 0.463537 0.072 Uiso 1 1 calc R . . . .
C91 C 0.46834(12) 0.7547(2) 0.45776(10) 0.0473(10) Uani 1 1 d . U . . .
C92 C 0.27477(12) 0.8331(2) 0.30817(11) 0.0471(11) Uani 1 1 d . U . . .
C93 C 0.25076(12) 0.9396(2) 0.27334(11) 0.0470(11) Uani 1 1 d . U . . .
H93 H 0.245969 0.949660 0.288030 0.056 Uiso 1 1 calc R . . . .
C94 C 0.33292(14) 0.3716(3) 0.42038(12) 0.0616(15) Uani 1 1 d . U . . .
C95 C 0.21036(11) 0.9913(2) 0.25235(10) 0.0549(13) Uani 1 1 d D U . . .
C96 C 0.25083(14) 0.7448(2) 0.32090(12) 0.0563(12) Uani 1 1 d . U . . .
H96 H 0.242795 0.714945 0.324861 0.068 Uiso 1 1 calc R . . . .
C97 C 0.64745(13) 0.5352(2) 0.43365(11) 0.0502(11) Uani 1 1 d . U . . .
C98 C 0.69472(12) 0.4661(2) 0.37315(11) 0.0474(11) Uani 1 1 d . U . . .
C99 C 0.27280(12) 0.7430(2) 0.30754(10) 0.0463(10) Uani 1 1 d . U . . .
C100 C 0.56331(13) 0.6662(2) 0.48684(11) 0.0530(12) Uani 1 1 d . U . . .
H100 H 0.580924 0.658542 0.494127 0.064 Uiso 1 1 calc R . . . .
C101 C 0.56423(13) 0.9325(2) 0.47194(13) 0.0598(12) Uani 1 1 d . U . . .
H101 H 0.581996 0.941920 0.478071 0.072 Uiso 1 1 calc R . . . .
C102 C 0.32824(14) 0.7227(3) 0.42742(12) 0.0576(13) Uani 1 1 d . U . . .
C103 C 0.31709(13) 0.7115(2) 0.40388(12) 0.0538(12) Uani 1 1 d . U . . .
H103 H 0.298615 0.717676 0.398875 0.065 Uiso 1 1 calc R . . . .
C104 C 0.65946(12) 0.7756(2) 0.31506(11) 0.0457(11) Uani 1 1 d . U . . .
C105 C 0.65734(15) 0.8173(3) 0.50148(14) 0.0764(17) Uani 1 1 d D U . . .
C106 C 0.54307(14) 0.9391(3) 0.48602(13) 0.0637(14) Uani 1 1 d . U . . .
C107 C 0.64454(12) 0.7667(2) 0.33556(11) 0.0466(11) Uani 1 1 d . U . . .
C108 C 0.25357(15) 0.8351(2) 0.32118(12) 0.0585(12) Uani 1 1 d . U . . .
H108 H 0.247288 0.866281 0.325465 0.070 Uiso 1 1 calc R . . . .
C109 C 0.67024(17) 0.5690(3) 0.47125(12) 0.0660(14) Uani 1 1 d . U . . .
C110 C 0.45324(13) 0.7583(3) 0.47679(12) 0.0575(12) Uani 1 1 d . U . . .
H110 H 0.448319 0.729067 0.484157 0.069 Uiso 1 1 calc R . . . .
C111 C 0.22295(12) 0.6252(2) 0.25379(11) 0.0501(11) Uani 1 1 d . U . . .
C112 C 0.19669(13) 0.5938(2) 0.25494(12) 0.0554(13) Uani 1 1 d . U . . .
C113 C 0.23671(14) 0.5529(3) 0.35642(15) 0.0648(15) Uani 1 1 d . U . . .
C114 C 0.79927(14) 0.5590(3) 0.34698(14) 0.0667(15) Uani 1 1 d . U . . .
C115 C 0.22740(19) 0.7974(3) 0.25375(19) 0.0896(13) Uani 1 1 d . U . . .
H11A H 0.237418 0.767039 0.257949 0.134 Uiso 1 1 calc GR . . . .
H11B H 0.237311 0.825368 0.261360 0.134 Uiso 1 1 calc GR . . . .
H11C H 0.225142 0.801748 0.236657 0.134 Uiso 1 1 calc GR . . . .
C116 C 0.31125(15) 0.7460(3) 0.44567(13) 0.0669(16) Uani 1 1 d . U . . .
C117 C 0.47565(11) 0.7977(2) 0.44576(11) 0.0456(10) Uani 1 1 d . U . . .
C118 C 0.54090(14) 0.6551(3) 0.49935(12) 0.0583(13) Uani 1 1 d . U . . .
C119 C 0.41543(16) 0.5709(3) 0.47394(12) 0.0672(14) Uani 1 1 d . U . . .
C120 C 0.24056(16) 0.7907(3) 0.32853(13) 0.0640(14) Uani 1 1 d . U . . .
C121 C 0.74931(17) 0.7449(3) 0.46837(13) 0.080(2) Uani 1 1 d . U . . .
H12A H 0.731829 0.752364 0.473199 0.120 Uiso 1 1 calc GR . . . .
H12B H 0.763340 0.763282 0.478282 0.120 Uiso 1 1 calc GR . . . .
H12C H 0.752895 0.709662 0.470084 0.120 Uiso 1 1 calc GR . . . .
C122 C 0.34961(15) 0.3552(3) 0.44417(14) 0.0743(19) Uani 1 1 d . U . . .
H12D H 0.365893 0.338206 0.440999 0.111 Uiso 1 1 calc GR . . . .
H12E H 0.338806 0.332913 0.452443 0.111 Uiso 1 1 calc GR . . . .
H12F H 0.354552 0.384123 0.453956 0.111 Uiso 1 1 calc GR . . . .
C123 C 0.45265(16) 0.8474(3) 0.47353(14) 0.0699(13) Uani 1 1 d . U . . .
H123 H 0.447326 0.878461 0.478748 0.084 Uiso 1 1 calc R . . . .
C124 C 0.73536(15) 0.4039(3) 0.42929(13) 0.0678(16) Uani 1 1 d . U . . .
C125 C 0.30530(16) 0.3935(3) 0.42531(15) 0.0776(19) Uani 1 1 d . U . . .
H12G H 0.308504 0.422940 0.435074 0.116 Uiso 1 1 calc GR . . . .
H12H H 0.295780 0.368979 0.433541 0.116 Uiso 1 1 calc GR . . . .
H12I H 0.294413 0.402040 0.410371 0.116 Uiso 1 1 calc GR . . . .
C126 C 0.77755(14) 0.7541(3) 0.43610(14) 0.0761(19) Uani 1 1 d . U . . .
H12J H 0.782088 0.719069 0.435941 0.114 Uiso 1 1 calc GR . . . .
H12K H 0.790275 0.771010 0.447868 0.114 Uiso 1 1 calc GR . . . .
H12L H 0.778493 0.768224 0.420553 0.114 Uiso 1 1 calc GR . . . .
C127 C 0.62674(12) 0.7986(2) 0.34649(11) 0.0480(11) Uani 1 1 d . U . . .
H127 H 0.622747 0.832167 0.343310 0.058 Uiso 1 1 calc R . . . .
C128 C 0.61684(12) 0.7677(2) 0.36294(11) 0.0464(11) Uani 1 1 d . U . . .
C129 C 0.55029(15) 0.9608(3) 0.51185(14) 0.0673(16) Uani 1 1 d . U . . .
C130 C 0.17725(15) 0.7970(3) 0.17918(15) 0.0730(17) Uani 1 1 d . U . . .
C131 C 0.17460(16) 0.6078(3) 0.23456(16) 0.082(2) Uani 1 1 d . U . . .
H13A H 0.171213 0.643174 0.234963 0.123 Uiso 1 1 calc GR . . . .
H13B H 0.158076 0.589893 0.236253 0.123 Uiso 1 1 calc GR . . . .
H13C H 0.180505 0.599081 0.219531 0.123 Uiso 1 1 calc GR . . . .
C132 C 0.22467(15) 0.5188(3) 0.33510(17) 0.083(2) Uani 1 1 d . U . . .
H13D H 0.229868 0.531788 0.320460 0.125 Uiso 1 1 calc GR . . . .
H13E H 0.205068 0.518323 0.333943 0.125 Uiso 1 1 calc GR . . . .
H13F H 0.231655 0.485405 0.337718 0.125 Uiso 1 1 calc GR . . . .
C133 C 0.76221(17) 0.3969(4) 0.41768(17) 0.092(2) Uani 1 1 d . U . . .
H13G H 0.757976 0.379920 0.402571 0.138 Uiso 1 1 calc GR . . . .
H13H H 0.775088 0.377318 0.428192 0.138 Uiso 1 1 calc GR . . . .
H13I H 0.770011 0.429100 0.415153 0.138 Uiso 1 1 calc GR . . . .
C134 C 0.55744(17) 1.0156(3) 0.50959(15) 0.077(2) Uani 1 1 d . U . . .
H13J H 0.571463 1.018919 0.499442 0.116 Uiso 1 1 calc GR . . . .
H13K H 0.563947 1.028973 0.525190 0.116 Uiso 1 1 calc GR . . . .
H13L H 0.541449 1.033800 0.502714 0.116 Uiso 1 1 calc GR . . . .
C135 C 0.18415(17) 0.6061(3) 0.27815(16) 0.084(2) Uani 1 1 d . U . . .
H13M H 0.197051 0.597626 0.291948 0.126 Uiso 1 1 calc GR . . . .
H13N H 0.167671 0.586999 0.278342 0.126 Uiso 1 1 calc GR . . . .
H13O H 0.179976 0.641208 0.278478 0.126 Uiso 1 1 calc GR . . . .
C136 C 0.44534(16) 0.8040(3) 0.48506(14) 0.0677(14) Uani 1 1 d . U . . .
C137 C 0.52664(16) 0.9565(3) 0.52586(15) 0.078(2) Uani 1 1 d . U . . .
H13P H 0.510779 0.972068 0.517069 0.117 Uiso 1 1 calc GR . . . .
H13Q H 0.531150 0.972948 0.541075 0.117 Uiso 1 1 calc GR . . . .
H13R H 0.522866 0.921762 0.528415 0.117 Uiso 1 1 calc GR . . . .
C138 C 0.3384(2) 0.5585(4) 0.41458(19) 0.1146(17) Uani 1 1 d D U . . .
H13V H 0.356256 0.573567 0.417783 0.172 Uiso 1 1 calc GR . . . .
H13W H 0.329176 0.570828 0.399585 0.172 Uiso 1 1 calc GR . . . .
H13X H 0.340313 0.522751 0.413722 0.172 Uiso 1 1 calc GR . . . .
C139 C 0.23424(17) 0.5303(3) 0.38078(17) 0.084(2) Uani 1 1 d . U . . .
H13S H 0.247329 0.503751 0.384122 0.127 Uiso 1 1 calc GR . . . .
H13T H 0.216093 0.517277 0.380743 0.127 Uiso 1 1 calc GR . . . .
H13U H 0.237730 0.555760 0.392904 0.127 Uiso 1 1 calc GR . . . .
C140 C 0.54429(15) 0.6333(3) 0.52412(13) 0.0681(16) Uani 1 1 d . U . . .
C141 C 0.74153(17) 0.8168(3) 0.43985(16) 0.083(2) Uani 1 1 d . U . . .
H14A H 0.740497 0.826847 0.423360 0.125 Uiso 1 1 calc GR . . . .
H14B H 0.755293 0.836289 0.449475 0.125 Uiso 1 1 calc GR . . . .
H14C H 0.724125 0.822251 0.445233 0.125 Uiso 1 1 calc GR . . . .
C142 C 0.46801(13) 0.8450(2) 0.45405(12) 0.0557(12) Uani 1 1 d . U . . .
C143 C 0.32850(19) 0.3252(3) 0.40432(16) 0.080(2) Uani 1 1 d . U . . .
H14D H 0.316296 0.333381 0.390026 0.121 Uiso 1 1 calc GR . . . .
H14E H 0.320676 0.298869 0.412787 0.121 Uiso 1 1 calc GR . . . .
H14F H 0.345746 0.314355 0.400059 0.121 Uiso 1 1 calc GR . . . .
C144 C 0.53279(19) 0.5786(3) 0.52212(17) 0.092(2) Uani 1 1 d . U . . .
H14G H 0.513686 0.579419 0.515782 0.138 Uiso 1 1 calc GR . . . .
H14H H 0.535056 0.563412 0.537737 0.138 Uiso 1 1 calc GR . . . .
H14I H 0.542552 0.559430 0.511625 0.138 Uiso 1 1 calc GR . . . .
C145 C 0.57297(18) 0.6313(4) 0.53634(15) 0.088(2) Uani 1 1 d . U . . .
H14J H 0.583505 0.609389 0.527636 0.132 Uiso 1 1 calc GR . . . .
H14K H 0.573192 0.618887 0.552377 0.132 Uiso 1 1 calc GR . . . .
H14L H 0.580758 0.664336 0.536899 0.132 Uiso 1 1 calc GR . . . .
C146 C 0.1970(2) 0.7536(4) 0.3370(2) 0.100(2) Uani 1 1 d . U . . .
H14M H 0.190576 0.756665 0.320186 0.150 Uiso 1 1 calc GR . . . .
H14N H 0.181929 0.758221 0.345954 0.150 Uiso 1 1 calc GR . . . .
H14O H 0.204759 0.720936 0.340292 0.150 Uiso 1 1 calc GR . . . .
C147 C 0.57510(18) 0.9323(3) 0.52572(16) 0.087(2) Uani 1 1 d . U . . .
H14P H 0.571198 0.897008 0.525631 0.131 Uiso 1 1 calc GR . . . .
H14Q H 0.578349 0.944085 0.541983 0.131 Uiso 1 1 calc GR . . . .
H14R H 0.591069 0.938129 0.518107 0.131 Uiso 1 1 calc GR . . . .
C148 C 0.81354(16) 0.6079(3) 0.34405(19) 0.087(2) Uani 1 1 d . U . . .
H14S H 0.804639 0.624923 0.330083 0.131 Uiso 1 1 calc GR . . . .
H14T H 0.832312 0.601586 0.342224 0.131 Uiso 1 1 calc GR . . . .
H14U H 0.812802 0.628365 0.357971 0.131 Uiso 1 1 calc GR . . . .
C149 C 0.21941(15) 0.6019(3) 0.35324(18) 0.083(2) Uani 1 1 d . U . . .
H14V H 0.223632 0.622505 0.367260 0.125 Uiso 1 1 calc GR . . . .
H14W H 0.200284 0.593598 0.351084 0.125 Uiso 1 1 calc GR . . . .
H14X H 0.223659 0.619826 0.339433 0.125 Uiso 1 1 calc GR . . . .
C150 C 0.21739(19) 0.7910(3) 0.34398(16) 0.0783(18) Uani 1 1 d . U . . .
C151 C 0.74099(18) 0.4344(4) 0.45169(15) 0.090(2) Uani 1 1 d . U . . .
H15A H 0.750866 0.464128 0.448543 0.135 Uiso 1 1 calc GR . . . .
H15B H 0.751741 0.415028 0.463943 0.135 Uiso 1 1 calc GR . . . .
H15C H 0.723989 0.443592 0.456993 0.135 Uiso 1 1 calc GR . . . .
C152 C 0.80196(18) 0.5277(3) 0.32528(18) 0.090(2) Uani 1 1 d . U . . .
H15D H 0.794856 0.494705 0.327395 0.135 Uiso 1 1 calc GR . . . .
H15E H 0.820915 0.525303 0.323194 0.135 Uiso 1 1 calc GR . . . .
H15F H 0.791834 0.542970 0.311347 0.135 Uiso 1 1 calc GR . . . .
C153 C 0.72504(19) 0.3501(3) 0.43523(17) 0.089(2) Uani 1 1 d . U . . .
H15G H 0.710935 0.352984 0.445318 0.134 Uiso 1 1 calc GR . . . .
H15H H 0.740044 0.331048 0.443393 0.134 Uiso 1 1 calc GR . . . .
H15I H 0.717850 0.333347 0.420595 0.134 Uiso 1 1 calc GR . . . .
C154 C 0.6956(2) 0.6102(3) 0.50807(14) 0.093(2) Uani 1 1 d . U . . .
H15J H 0.703019 0.630490 0.496438 0.139 Uiso 1 1 calc GR . . . .
H15K H 0.709732 0.602658 0.521091 0.139 Uiso 1 1 calc GR . . . .
H15L H 0.681084 0.628113 0.514080 0.139 Uiso 1 1 calc GR . . . .
C155 C 0.6842(2) 0.5608(3) 0.49614(14) 0.0797(17) Uani 1 1 d . U . . .
C156 C 0.1692(2) 0.7610(4) 0.1566(2) 0.109(3) Uani 1 1 d . U . . .
H15M H 0.179299 0.770560 0.143926 0.163 Uiso 1 1 calc GR . . . .
H15N H 0.149905 0.763977 0.151105 0.163 Uiso 1 1 calc GR . . . .
H15O H 0.173413 0.726961 0.161181 0.163 Uiso 1 1 calc GR . . . .
C157 C 0.5260(2) 0.6609(4) 0.54008(16) 0.096(2) Uani 1 1 d . U . . .
H15P H 0.530874 0.695732 0.541062 0.143 Uiso 1 1 calc GR . . . .
H15Q H 0.528619 0.646486 0.555869 0.143 Uiso 1 1 calc GR . . . .
H15R H 0.507145 0.657550 0.533223 0.143 Uiso 1 1 calc GR . . . .
C158 C 0.42804(18) 0.8064(3) 0.50561(16) 0.0807(18) Uani 1 1 d . U . . .
C159 C 0.1675(2) 0.8465(4) 0.1684(2) 0.111(3) Uani 1 1 d . U . . .
H15S H 0.171842 0.872643 0.180053 0.167 Uiso 1 1 calc GR . . . .
H15T H 0.147993 0.845307 0.163740 0.167 Uiso 1 1 calc GR . . . .
H15U H 0.176297 0.853226 0.154585 0.167 Uiso 1 1 calc GR . . . .
C160 C 0.2822(2) 0.7435(5) 0.43818(19) 0.108(3) Uani 1 1 d . U . . .
H16A H 0.277813 0.759215 0.422777 0.162 Uiso 1 1 calc GR . . . .
H16B H 0.272809 0.760543 0.449680 0.162 Uiso 1 1 calc GR . . . .
H16C H 0.276490 0.709047 0.437085 0.162 Uiso 1 1 calc GR . . . .
C161 C 0.3208(2) 0.7266(4) 0.47057(17) 0.097(2) Uani 1 1 d . U . . .
H16D H 0.316807 0.691394 0.471221 0.146 Uiso 1 1 calc GR . . . .
H16E H 0.311413 0.744165 0.481902 0.146 Uiso 1 1 calc GR . . . .
H16F H 0.340139 0.731754 0.474440 0.146 Uiso 1 1 calc GR . . . .
C162 C 0.4011(2) 0.7801(4) 0.4988(2) 0.106(3) Uani 1 1 d . U . . .
H16G H 0.391894 0.794075 0.484096 0.159 Uiso 1 1 calc GR . . . .
H16H H 0.389855 0.784609 0.511287 0.159 Uiso 1 1 calc GR . . . .
H16I H 0.404192 0.745024 0.496622 0.159 Uiso 1 1 calc GR . . . .
C163 C 0.3192(2) 0.8025(4) 0.4474(2) 0.110(3) Uani 1 1 d . U . . .
H16J H 0.338326 0.805640 0.453422 0.165 Uiso 1 1 calc GR . . . .
H16K H 0.308601 0.819141 0.458154 0.165 Uiso 1 1 calc GR . . . .
H16L H 0.315583 0.817549 0.431821 0.165 Uiso 1 1 calc GR . . . .
C164 C 0.8136(2) 0.5357(4) 0.37164(19) 0.105(3) Uani 1 1 d . U . . .
H16M H 0.817744 0.562008 0.383223 0.157 Uiso 1 1 calc GR . . . .
H16N H 0.830264 0.519171 0.369068 0.157 Uiso 1 1 calc GR . . . .
H16O H 0.801515 0.511924 0.377481 0.157 Uiso 1 1 calc GR . . . .
C165 C 0.6624(2) 0.5390(4) 0.51216(17) 0.106(3) Uani 1 1 d . U . . .
H16P H 0.645799 0.558142 0.509245 0.159 Uiso 1 1 calc GR . . . .
H16Q H 0.669801 0.541223 0.528837 0.159 Uiso 1 1 calc GR . . . .
H16R H 0.658593 0.504565 0.507990 0.159 Uiso 1 1 calc GR . . . .
C166 C 0.7044(3) 0.5237(4) 0.49640(19) 0.119(3) Uani 1 1 d . U . . .
H16S H 0.696796 0.494864 0.487665 0.178 Uiso 1 1 calc GR . . . .
H16T H 0.710825 0.514281 0.512679 0.178 Uiso 1 1 calc GR . . . .
H16U H 0.719425 0.536449 0.489026 0.178 Uiso 1 1 calc GR . . . .
C167 C 0.2062(2) 0.8393(4) 0.3471(2) 0.112(3) Uani 1 1 d . U . . .
H16V H 0.219774 0.859923 0.356258 0.168 Uiso 1 1 calc GR . . . .
H16W H 0.190571 0.836176 0.355385 0.168 Uiso 1 1 calc GR . . . .
H16X H 0.200771 0.854327 0.331650 0.168 Uiso 1 1 calc GR . . . .
C168 C 0.1860(2) 0.9676(5) 0.2350(2) 0.063(3) Uani 0.527(8) 1 d D U P E 1
H16Y H 0.191349 0.963095 0.219397 0.095 Uiso 0.527(8) 1 calc GR . P E 1
H H 0.170409 0.989553 0.233838 0.095 Uiso 0.527(8) 1 calc GR . P E 1
HA H 0.181243 0.935720 0.241208 0.095 Uiso 0.527(8) 1 calc GR . P E 1
C169 C 0.2024(3) 0.9956(5) 0.27695(15) 0.070(3) Uani 0.527(8) 1 d D U P E 1
H16Z H 0.201357 0.962775 0.283740 0.106 Uiso 0.527(8) 1 calc GR . P E 1
HB H 0.184897 1.011763 0.276003 0.106 Uiso 0.527(8) 1 calc GR . P E 1
HC H 0.215876 1.015112 0.286900 0.106 Uiso 0.527(8) 1 calc GR . P E 1
C170 C 0.16299(19) 0.7740(4) 0.1969(2) 0.105(3) Uani 1 1 d . U . . .
H17A H 0.170955 0.741840 0.201130 0.158 Uiso 1 1 calc GR . . . .
H17B H 0.144053 0.769807 0.190419 0.158 Uiso 1 1 calc GR . . . .
H17C H 0.164408 0.794933 0.210847 0.158 Uiso 1 1 calc GR . . . .
C171 C 0.4251(3) 0.8601(4) 0.5150(2) 0.118(3) Uani 1 1 d . U . . .
H17D H 0.442794 0.875539 0.518110 0.177 Uiso 1 1 calc GR . . . .
H17E H 0.416984 0.858979 0.529559 0.177 Uiso 1 1 calc GR . . . .
H17F H 0.413565 0.879309 0.503173 0.177 Uiso 1 1 calc GR . . . .
C172 C 0.2308(3) 0.7638(4) 0.3697(2) 0.114(3) Uani 1 1 d . U . . .
H17G H 0.233783 0.728834 0.366950 0.171 Uiso 1 1 calc GR . . . .
H17H H 0.218343 0.767337 0.381305 0.171 Uiso 1 1 calc GR . . . .
H17I H 0.247878 0.779547 0.375642 0.171 Uiso 1 1 calc GR . . . .
C173 C 0.2153(3) 1.0405(4) 0.2404(2) 0.062(3) Uani 0.527(8) 1 d D U P E 1
H17J H 0.228618 1.059682 0.250652 0.094 Uiso 0.527(8) 1 calc GR . P E 1
H17K H 0.198432 1.059016 0.237504 0.094 Uiso 0.527(8) 1 calc GR . P E 1
H17L H 0.221896 1.034225 0.225411 0.094 Uiso 0.527(8) 1 calc GR . P E 1
C174 C 0.4441(3) 0.7733(5) 0.5285(2) 0.118(3) Uani 1 1 d . U . . .
H17M H 0.445666 0.739023 0.523710 0.176 Uiso 1 1 calc GR . . . .
H17N H 0.433795 0.774849 0.541801 0.176 Uiso 1 1 calc GR . . . .
H17O H 0.462018 0.787008 0.533277 0.176 Uiso 1 1 calc GR . . . .
C175 C 0.6550(3) 0.8630(3) 0.5165(2) 0.132(3) Uani 1 1 d D U . . .
H17P H 0.670821 0.868793 0.528156 0.197 Uiso 1 1 d R . . . .
H17Q H 0.639401 0.856493 0.524566 0.197 Uiso 1 1 d R . . . .
H17R H 0.651451 0.892113 0.506486 0.197 Uiso 1 1 d R . . . .
C176 C 0.6820(2) 0.8398(4) 0.4913(2) 0.129(3) Uani 1 1 d D U . . .
H17S H 0.678382 0.840104 0.474076 0.194 Uiso 1 1 d R . . . .
H17T H 0.698162 0.820154 0.496266 0.194 Uiso 1 1 d R . . . .
H17U H 0.684922 0.873434 0.497096 0.194 Uiso 1 1 d R . . . .
C177 C 0.6647(3) 0.7716(3) 0.5159(2) 0.141(3) Uani 1 1 d D U . . .
H17V H 0.654563 0.770154 0.529270 0.212 Uiso 1 1 d R . . . .
H17W H 0.683953 0.771984 0.521610 0.212 Uiso 1 1 d R . . . .
H17X H 0.660393 0.742814 0.505830 0.212 Uiso 1 1 d R . . . .
C178 C 0.6593(3) 0.8313(5) 0.4146(3) 0.1310(18) Uani 1 1 d . U . . .
H17Y H 0.650262 0.814187 0.400665 0.196 Uiso 1 1 calc GR . . . .
HD H 0.650416 0.823294 0.428207 0.196 Uiso 1 1 calc GR . . . .
HE H 0.678116 0.820773 0.417546 0.196 Uiso 1 1 calc GR . . . .
C179 C 0.3368(3) 0.5829(5) 0.4566(2) 0.1237(15) Uani 1 1 d . U . . .
H179 H 0.355708 0.580075 0.460498 0.148 Uiso 1 1 calc R . . . .
N11 N 0.6582(2) 0.8818(4) 0.4107(2) 0.1371(16) Uani 1 1 d . U . . .
C180 C 0.1913(2) 0.7470(3) 0.2641(2) 0.0956(11) Uani 1 1 d . U . . .
H180 H 0.203688 0.722506 0.259282 0.143 Uiso 1 1 d R . . N .
H18M H 0.173988 0.744456 0.254012 0.143 Uiso 0.5 1 d R . P F 2
H18N H 0.188788 0.741216 0.280482 0.143 Uiso 0.5 1 d R . P F 2
C181 C 0.6396(3) 0.9018(5) 0.3935(3) 0.1377(16) Uani 1 1 d . U . . .
H181 H 0.628054 0.880935 0.383515 0.165 Uiso 1 1 calc R . . . .
C182 C 0.1909(2) 0.8390(4) 0.2700(2) 0.0967(12) Uani 1 1 d . U . . .
H18O H 0.173496 0.845929 0.260644 0.145 Uiso 0.5 1 d R . P G 1
H182 H 0.203246 0.866179 0.268434 0.145 Uiso 1 1 d R . . I .
H18P H 0.188486 0.835339 0.286584 0.145 Uiso 0.5 1 d R . P H 1
O41 O 0.63785(19) 0.9478(3) 0.39096(18) 0.1436(18) Uani 1 1 d . U . . .
C183 C 0.2937(2) 0.5718(5) 0.4265(2) 0.1260(18) Uani 1 1 d D U . . .
H18Q H 0.289800 0.574667 0.409404 0.189 Uiso 1 1 calc GR . . . .
H18R H 0.285886 0.599966 0.433844 0.189 Uiso 1 1 calc GR . . . .
H18S H 0.285831 0.541378 0.431622 0.189 Uiso 1 1 calc GR . . . .
C184 C 0.6734(3) 0.9186(5) 0.4276(3) 0.1404(19) Uani 1 1 d . U . . .
H18T H 0.662064 0.947253 0.429134 0.211 Uiso 1 1 calc GR . . . .
H18U H 0.689760 0.928928 0.421414 0.211 Uiso 1 1 calc GR . . . .
H18V H 0.678272 0.903135 0.442979 0.211 Uiso 1 1 calc GR . . . .
O42 O 0.1717(3) 0.8333(5) 0.2829(3) 0.1001(14) Uani 0.5 1 d . U P I 2
C185 C 0.1949(3) 1.0028(7) 0.22742(18) 0.077(3) Uani 0.473(8) 1 d D U P E 2
H18A H 0.206239 1.022695 0.218563 0.115 Uiso 0.473(8) 1 calc GR . P E 2
H18B H 0.178425 1.020961 0.229066 0.115 Uiso 0.473(8) 1 calc GR . P E 2
H18C H 0.190241 0.971989 0.219007 0.115 Uiso 0.473(8) 1 calc GR . P E 2
C186 C 0.1899(2) 0.9688(5) 0.2681(2) 0.062(3) Uani 0.473(8) 1 d D U P E 2
H18D H 0.181463 0.939527 0.260373 0.093 Uiso 0.473(8) 1 calc GR . P E 2
H18E H 0.176125 0.993202 0.270086 0.093 Uiso 0.473(8) 1 calc GR . P E 2
H18F H 0.199565 0.959773 0.283486 0.093 Uiso 0.473(8) 1 calc GR . P E 2
C187 C 0.2223(3) 1.0394(4) 0.2667(3) 0.069(3) Uani 0.473(8) 1 d D U P E 2
H18G H 0.208347 1.064511 0.266169 0.103 Uiso 0.473(8) 1 calc GR . P E 2
H18H H 0.237500 1.052269 0.259598 0.103 Uiso 0.473(8) 1 calc GR . P E 2
H18I H 0.228435 1.030388 0.283126 0.103 Uiso 0.473(8) 1 calc GR . P E 2
C188 C 0.20401(18) 0.5389(3) 0.25436(19) 0.092(2) Uani 1 1 d . U . . .
H18J H 0.214036 0.532762 0.241194 0.138 Uiso 1 1 calc GR . . . .
H18K H 0.187573 0.519189 0.252373 0.138 Uiso 1 1 calc GR . . . .
H18L H 0.215094 0.529905 0.269134 0.138 Uiso 1 1 calc GR . . . .
C189 C 0.41805(17) 0.5660(3) 0.50102(13) 0.0833(19) Uani 1 1 d D U . . .
C190 C 0.4045(2) 0.5184(4) 0.50771(18) 0.125(3) Uani 1 1 d D U . . .
H19A H 0.385785 0.517887 0.500143 0.187 Uiso 1 1 calc GR . . . .
H19B H 0.404958 0.516975 0.524816 0.187 Uiso 1 1 calc GR . . . .
H19C H 0.414013 0.489999 0.502446 0.187 Uiso 1 1 calc GR . . . .
C191 C 0.44758(17) 0.5680(4) 0.51137(18) 0.127(3) Uani 1 1 d D U . . .
H19D H 0.457664 0.544103 0.503304 0.190 Uiso 1 1 calc GR . . . .
H19E H 0.449494 0.560112 0.528162 0.190 Uiso 1 1 calc GR . . . .
H19F H 0.454576 0.601049 0.509282 0.190 Uiso 1 1 calc GR . . . .
C192 C 0.4006(2) 0.6047(5) 0.51189(19) 0.132(3) Uani 1 1 d D U . . .
H19G H 0.396690 0.632148 0.500938 0.198 Uiso 1 1 calc GR . . . .
H19H H 0.410341 0.616741 0.526733 0.198 Uiso 1 1 calc GR . . . .
H19I H 0.383731 0.589414 0.514833 0.198 Uiso 1 1 calc GR . . . .
O43 O 0.32055(19) 0.5986(3) 0.47232(16) 0.1353(17) Uani 1 1 d . U . . .
C193 C 0.5709(4) 0.4648(7) 0.3635(4) 0.0745(12) Uani 0.4 1 d . U P J 1
H193 H 0.565307 0.478173 0.377264 0.089 Uiso 0.4 1 calc R . P J 1
N12 N 0.5553(3) 0.4348(6) 0.3519(3) 0.0761(12) Uani 0.4 1 d . U P J 1
C194 C 0.5613(4) 0.4156(7) 0.3307(4) 0.0782(16) Uani 0.4 1 d . U P J 1
H19J H 0.558570 0.437030 0.316879 0.117 Uiso 0.4 1 d R . P J 1
H19K H 0.551470 0.384860 0.327279 0.117 Uiso 0.4 1 d R . P J 1
H19L H 0.580530 0.408500 0.334739 0.117 Uiso 0.4 1 d R . P J 1
C195 C 0.5256(4) 0.4240(7) 0.3571(4) 0.0782(16) Uani 0.4 1 d . U P J 1
H19M H 0.515798 0.454983 0.357441 0.117 Uiso 0.4 1 calc GR . P J 1
H19N H 0.526318 0.407388 0.372280 0.117 Uiso 0.4 1 calc GR . P J 1
H19O H 0.516390 0.402842 0.344666 0.117 Uiso 0.4 1 calc GR . P J 1
N13 N 0.74476(13) 0.5788(3) 0.42738(14) 0.0952(11) Uani 1 1 d D U . . .
C196 C 0.71607(15) 0.5689(4) 0.41903(17) 0.0890(13) Uani 1 1 d D U . . .
H19P H 0.712113 0.535033 0.423297 0.133 Uiso 1 1 d R . . . .
H19Q H 0.712673 0.572523 0.401877 0.133 Uiso 1 1 d R . . . .
H19R H 0.704553 0.591513 0.426307 0.133 Uiso 1 1 d R . . . .
C197 C 0.75183(19) 0.6102(4) 0.44760(16) 0.0970(11) Uani 1 1 d D U . . .
H19S H 0.762149 0.639246 0.444223 0.145 Uiso 0.5 1 d R . P K 2
H19T H 0.762539 0.590236 0.459643 0.145 Uiso 0.5 1 d R . P K 2
H19U H 0.735239 0.620486 0.453313 0.145 Uiso 0.5 1 d R . P K 2
O44 O 0.7770(2) 0.6175(5) 0.4485(2) 0.0982(13) Uani 0.5 1 d D U P L 1
C198 C 0.76544(19) 0.5660(4) 0.41458(18) 0.0964(11) Uani 1 1 d D U . . .
H19V H 0.773438 0.535654 0.421574 0.145 Uiso 0.5 1 d R . P M 1
H19W H 0.779368 0.591014 0.414524 0.145 Uiso 0.5 1 d R . P M 1
H19X H 0.757118 0.559464 0.398424 0.145 Uiso 0.5 1 d R . P M 1
N14 N 0.3996(2) 0.8823(4) 0.4230(2) 0.1331(15) Uani 1 1 d . U . . .
C199 C 0.3961(3) 0.8239(5) 0.4204(2) 0.1303(17) Uani 1 1 d . U . . .
H19Y H 0.400867 0.808444 0.435812 0.195 Uiso 1 1 d R . . . .
HF H 0.407806 0.811454 0.409492 0.195 Uiso 1 1 d R . . . .
HG H 0.377366 0.816244 0.414342 0.195 Uiso 1 1 d R . . . .
C200 C 0.4089(3) 0.9069(5) 0.4013(2) 0.1347(17) Uani 1 1 d . U . . .
H20G H 0.422690 0.886657 0.395556 0.202 Uiso 1 1 d R . . . .
H20H H 0.416240 0.939507 0.405596 0.202 Uiso 1 1 d R . . . .
H20I H 0.393540 0.910297 0.388826 0.202 Uiso 1 1 d R . . . .
O45 O 0.38519(19) 0.8928(3) 0.45938(18) 0.1403(16) Uani 1 1 d . U . . .
O46 O 0.1673(3) 0.7426(5) 0.2701(3) 0.0995(14) Uani 0.5 1 d . U P N 1
C201 C 0.6078(7) 0.4974(11) 0.2998(5) 0.0709(12) Uani 0.25 1 d . U P C 1
H20A H 0.590384 0.482334 0.301108 0.106 Uiso 0.25 1 d R . P C 1
H20B H 0.613244 0.489104 0.284568 0.106 Uiso 0.25 1 d R . P C 1
H20C H 0.606384 0.533174 0.301178 0.106 Uiso 0.25 1 d R . P C 1
C202 C 0.4678(5) 0.4663(8) 0.3642(4) 0.0666(11) Uani 0.3333 1 d . U P O 1
H202 H 0.476237 0.475676 0.379400 0.080 Uiso 0.3333 1 calc R . P O 1
C203 C 0.3852(5) 0.4551(8) 0.3022(4) 0.0713(12) Uani 0.3333 1 d . U P P 1
H203 H 0.368099 0.466287 0.295135 0.086 Uiso 0.3333 1 calc R . P P 1
O47 O 0.3943(3) 0.4155(5) 0.2926(3) 0.0740(16) Uani 0.3333 1 d . U P P 1
H47 H 0.395565 0.391267 0.301626 0.111 Uiso 0.3333 1 d R . P P 1
C204 C 0.6398(6) 0.4330(7) 0.3099(5) 0.0708(12) Uani 0.25 1 d D U P C 1
H20D H 0.651348 0.440206 0.297941 0.106 Uiso 0.25 1 d R . P C 1
H20E H 0.650178 0.415946 0.323151 0.106 Uiso 0.25 1 d R . P C 1
H20F H 0.624858 0.412026 0.303071 0.106 Uiso 0.25 1 d R . P C 1
O48 O 0.4822(3) 0.4377(5) 0.3509(3) 0.0698(15) Uani 0.3333 1 d . U P O 1
H48 H 0.485396 0.410524 0.357566 0.105 Uiso 0.3333 1 calc GR . P O 1
C205 C 0.3954(3) 0.9133(6) 0.4397(3) 0.1345(15) Uani 1 1 d . U . . .
H205 H 0.399022 0.947421 0.438618 0.161 Uiso 1 1 d R . . . .
N15 N 0.62920(11) 0.47932(18) 0.31951(10) 0.0708(8) Uani 0.25 1 d D U P C 1
H15 H 0.621392 0.470441 0.334218 0.085 Uiso 0.25 1 d R . P C 1
O49 O 0.78392(18) 0.5933(5) 0.4258(2) 0.0985(12) Uani 0.5 1 d D U P Q 2
N16 N 0.54328(19) 0.8020(4) 0.51523(15) 0.121(3) Uiso 1 1 d D U . . .
C206 C 0.5161(3) 0.8013(7) 0.5226(3) 0.185(5) Uiso 1 1 d D U . . .
H20J H 0.506504 0.773629 0.514413 0.277 Uiso 0.5 1 d R . P . .
H20K H 0.507234 0.832129 0.517143 0.277 Uiso 0.5 1 d R . P . .
H20L H 0.515944 0.797999 0.539563 0.277 Uiso 1 1 d R . . . .
C207 C 0.5670(3) 0.7882(8) 0.5324(2) 0.214(6) Uiso 1 1 d D U . . .
H207 H 0.583963 0.772495 0.533235 0.257 Uiso 1 1 d R . . . .
C208 C 0.5442(2) 0.8019(4) 0.48953(16) 0.109(2) Uiso 1 1 d D U . . .
H20M H 0.549627 0.769213 0.484808 0.163 Uiso 1 1 d R . . . .
H20N H 0.557167 0.826373 0.485588 0.163 Uiso 1 1 d R . . . .
H20O H 0.526377 0.809713 0.481318 0.163 Uiso 1 1 d R . . . .
O50 O 0.5621(4) 0.7901(7) 0.5539(2) 0.286(7) Uiso 1 1 d D U . . .
O51 O 0.26531(13) 0.4065(2) 0.36657(11) 0.0881(11) Uiso 1 1 d D U . . .
C209 C 0.2539(3) 0.3659(7) 0.3637(3) 0.0874(12) Uiso 0.5 1 d D U P R 2
H209 H 0.263657 0.338185 0.359644 0.105 Uiso 0.5 1 calc R . P R 2
C210 C 0.20929(17) 0.3186(3) 0.35656(17) 0.0883(13) Uiso 1 1 d D U . . .
H21D H 0.198757 0.328644 0.341678 0.132 Uiso 0.5 1 calc GR . P S 2
H21E H 0.197167 0.308108 0.367552 0.132 Uiso 0.5 1 calc GR . P S 2
H21F H 0.221137 0.291376 0.353719 0.132 Uiso 0.5 1 calc GR . P S 2
H21A H 0.207108 0.301245 0.341481 0.132 Uiso 0.5 1 calc GR . P T 1
H21B H 0.196023 0.345108 0.355985 0.132 Uiso 0.5 1 calc GR . P T 1
H21C H 0.206648 0.295629 0.369154 0.132 Uiso 0.5 1 calc GR . P T 1
N17 N 0.2255(2) 0.3602(5) 0.3666(2) 0.0876(12) Uiso 0.5 1 d D U P R 2
C211 C 0.2143(3) 0.3955(6) 0.3828(3) 0.0911(17) Uiso 0.5 1 d D U P R 2
H21G H 0.208272 0.377382 0.395842 0.137 Uiso 0.5 1 calc GR . P R 2
H21H H 0.199088 0.413179 0.374116 0.137 Uiso 0.5 1 calc GR . P R 2
H21I H 0.228241 0.419030 0.388992 0.137 Uiso 0.5 1 calc GR . P R 2
N18 N 0.33581(15) 0.8741(3) 0.37165(16) 0.140(3) Uiso 1 1 d D U . . .
C212 C 0.3244(2) 0.8240(4) 0.3671(2) 0.131(3) Uiso 1 1 d D U . . .
H21M H 0.304734 0.826070 0.364233 0.196 Uiso 1 1 calc GR . . . .
H21N H 0.329832 0.803038 0.380798 0.196 Uiso 1 1 calc GR . . . .
H21O H 0.330950 0.809920 0.353283 0.196 Uiso 1 1 calc GR . . . .
C213 C 0.34926(16) 0.8976(4) 0.35404(17) 0.107(3) Uiso 1 1 d D U . . .
H213 H 0.350048 0.879407 0.340036 0.128 Uiso 1 1 calc R . . . .
O52 O 0.3598(2) 0.9385(4) 0.3551(2) 0.174(3) Uiso 1 1 d . U . . .
C214 C 0.3337(3) 0.9007(5) 0.3945(2) 0.153(4) Uiso 1 1 d D U . . .
H21P H 0.317101 0.920058 0.392789 0.229 Uiso 1 1 calc GR . . . .
H21Q H 0.349121 0.922666 0.398234 0.229 Uiso 1 1 calc GR . . . .
H21R H 0.333450 0.876736 0.407153 0.229 Uiso 1 1 calc GR . . . .
N19 N 0.2365(2) 0.3396(4) 0.3612(3) 0.0874(12) Uiso 0.5 1 d D U P R 1
C215 C 0.2592(3) 0.3031(5) 0.3645(3) 0.0866(17) Uiso 0.5 1 d D U P R 1
H21J H 0.260111 0.288046 0.380141 0.130 Uiso 0.5 1 calc GR . P R 1
H21K H 0.276116 0.319874 0.363230 0.130 Uiso 0.5 1 calc GR . P R 1
H21L H 0.256035 0.277513 0.352466 0.130 Uiso 0.5 1 calc GR . P R 1
C216 C 0.2424(2) 0.3918(5) 0.3610(3) 0.0877(12) Uiso 0.5 1 d D U P R 1
H216 H 0.228320 0.414639 0.356477 0.105 Uiso 0.5 1 calc R . P R 1
N20 N 0.5437(2) 1.0330(3) 0.42408(15) 0.1416(16) Uiso 1 1 d D U . . .
O53 O 0.5085(2) 0.9983(3) 0.39972(15) 0.1516(19) Uiso 1 1 d D U . . .
C217 C 0.5349(2) 1.0020(3) 0.40305(17) 0.1383(16) Uiso 1 1 d D U . . .
H217 H 0.546612 0.986971 0.393529 0.166 Uiso 1 1 d R . . . .
C218 C 0.5242(2) 1.0555(5) 0.4385(2) 0.151(2) Uiso 1 1 d D U . . .
H21S H 0.515472 1.083760 0.429996 0.227 Uiso 1 1 d R . . . .
H21T H 0.533642 1.066420 0.453646 0.227 Uiso 1 1 d R . . . .
H21U H 0.510522 1.031200 0.441096 0.227 Uiso 1 1 d R . . . .
O55 O 0.4957(2) 0.5385(4) 0.44486(18) 0.172(3) Uiso 1 1 d D U . . .
C219 C 0.5427(2) 0.4586(4) 0.41703(19) 0.127(3) Uiso 1 1 d D U . . .
H21V H 0.528409 0.433823 0.415170 0.191 Uiso 1 1 calc GR U . . .
H21W H 0.558984 0.444371 0.425751 0.191 Uiso 1 1 calc GR U . . .
H21X H 0.546327 0.469339 0.401509 0.191 Uiso 1 1 calc GR U . . .
N21 N 0.53436(17) 0.4998(3) 0.42970(12) 0.132(3) Uiso 1 1 d D U . . .
C220 C 0.50476(18) 0.5031(4) 0.43345(16) 0.113(3) Uiso 1 1 d D U . . .
H220 H 0.492761 0.478060 0.427098 0.136 Uiso 1 1 calc R U . . .
C221 C 0.4186(2) 0.7845(3) 0.28417(19) 0.103(2) Uiso 1 1 d D U . . .
H221 H 0.402299 0.786299 0.273691 0.124 Uiso 1 1 calc R . . . .
C222 C 0.4487(3) 0.7300(5) 0.3128(2) 0.138(3) Uiso 1 1 d D U . . .
H22G H 0.465610 0.742881 0.308742 0.207 Uiso 1 1 calc GR . . . .
H22H H 0.450885 0.695303 0.317161 0.207 Uiso 1 1 calc GR . . . .
H22I H 0.443522 0.748625 0.326087 0.207 Uiso 1 1 calc GR . . . .
N22 N 0.4273(2) 0.7349(3) 0.29216(19) 0.140(3) Uiso 1 1 d D U . . .
C223 C 0.5473(2) 0.5435(4) 0.4409(2) 0.129(3) Uiso 1 1 d D U . . .
H22D H 0.534447 0.561534 0.449030 0.193 Uiso 1 1 calc GR U . . .
H22E H 0.553442 0.564671 0.428931 0.193 Uiso 1 1 calc GR U . . .
H22F H 0.562701 0.533632 0.452309 0.193 Uiso 1 1 calc GR U . . .
C224 C 0.4100(2) 0.6913(4) 0.2860(2) 0.121(3) Uiso 1 1 d D U . . .
H22J H 0.392327 0.701988 0.278340 0.182 Uiso 1 1 calc GR . . . .
H22K H 0.407850 0.673082 0.300402 0.182 Uiso 1 1 calc GR . . . .
H22L H 0.418287 0.669924 0.275368 0.182 Uiso 1 1 calc GR . . . .
O56 O 0.4304(3) 0.8262(5) 0.2897(3) 0.229(5) Uiso 1 1 d D U . . .
C225 C 0.5734(2) 1.0430(4) 0.4319(2) 0.149(2) Uiso 1 1 d D U . . .
H22A H 0.583272 1.011943 0.432804 0.223 Uiso 1 1 d R . . . .
H22B H 0.575612 1.058702 0.447384 0.223 Uiso 1 1 d R . . . .
H22C H 0.580332 1.064822 0.420554 0.223 Uiso 1 1 d R . . . .

loop_
_atom_site_aniso_label
_atom_site_aniso_U_11
_atom_site_aniso_U_22
_atom_site_aniso_U_33
_atom_site_aniso_U_23
_atom_site_aniso_U_13
_atom_site_aniso_U_12
Co1 0.0319(4) 0.0380(4) 0.0451(4) 0.0012(3) -0.0036(3) -0.0004(3)
Co2 0.0348(4) 0.0378(4) 0.0468(4) -0.0033(3) -0.0066(3) 0.0017(3)
Co3 0.0313(4) 0.0399(4) 0.0387(4) -0.0027(3) -0.0044(3) 0.0023(3)
Co4 0.0332(4) 0.0399(4) 0.0438(4) -0.0057(3) -0.0008(3) -0.0034(3)
Co5 0.0338(4) 0.0393(4) 0.0465(4) -0.0026(3) -0.0054(3) -0.0042(3)
Co6 0.0340(4) 0.0385(4) 0.0470(4) 0.0020(3) -0.0032(3) -0.0041(3)
Co7 0.0360(4) 0.0382(4) 0.0500(4) -0.0062(3) -0.0055(3) -0.0018(3)
Co8 0.0416(4) 0.0378(4) 0.0445(4) 0.0025(3) -0.0062(3) -0.0012(3)
Co9 0.0368(4) 0.0372(4) 0.0457(4) 0.0044(3) 0.0002(3) 0.0021(3)
Co10 0.0316(4) 0.0387(4) 0.0544(5) -0.0044(3) 0.0012(3) -0.0008(3)
Co11 0.0367(4) 0.0399(4) 0.0481(4) -0.0076(3) -0.0012(3) 0.0035(3)
Co12 0.0366(4) 0.0390(4) 0.0538(5) -0.0070(3) 0.0021(3) 0.0014(3)
Co13 0.0378(4) 0.0368(4) 0.0554(5) 0.0013(3) -0.0087(3) 0.0022(3)
Co14 0.0392(4) 0.0363(4) 0.0572(5) 0.0008(3) 0.0037(4) 0.0012(3)
Co15 0.0476(5) 0.0371(4) 0.0455(4) -0.0019(3) -0.0019(3) 0.0023(3)
Co16 0.0371(4) 0.0386(4) 0.0606(5) -0.0063(4) 0.0005(4) 0.0015(3)
Cl1 0.0398(6) 0.0401(6) 0.0468(7) 0.0024(5) -0.0015(5) -0.0024(5)
Cl2 0.0399(7) 0.0420(6) 0.0437(7) -0.0035(5) -0.0020(5) -0.0023(5)
S1 0.0367(7) 0.0424(7) 0.0515(8) -0.0008(6) -0.0039(6) -0.0014(5)
S2 0.0440(7) 0.0405(7) 0.0499(8) 0.0004(6) -0.0077(6) -0.0043(5)
S3 0.0370(7) 0.0446(7) 0.0474(7) -0.0052(6) 0.0017(5) 0.0012(5)
Cl3 0.0404(7) 0.0417(7) 0.0546(8) -0.0040(6) -0.0053(6) 0.0015(5)
S4 0.0448(7) 0.0397(7) 0.0435(7) 0.0031(5) -0.0047(6) -0.0014(5)
S5 0.0363(7) 0.0470(7) 0.0507(8) -0.0046(6) -0.0038(6) 0.0035(5)
S6 0.0361(7) 0.0444(7) 0.0580(8) -0.0092(6) 0.0069(6) -0.0036(5)
S7 0.0449(7) 0.0380(7) 0.0418(7) 0.0001(5) -0.0035(5) 0.0017(5)
S8 0.0375(7) 0.0484(7) 0.0436(7) 0.0005(6) -0.0004(5) 0.0009(5)
S9 0.0405(7) 0.0472(7) 0.0491(8) -0.0071(6) -0.0059(6) 0.0007(6)
Cl4 0.0383(7) 0.0420(7) 0.0618(8) 0.0018(6) -0.0010(6) 0.0025(5)
S10 0.0468(8) 0.0379(7) 0.0520(8) 0.0065(6) 0.0033(6) 0.0041(5)
S11 0.0535(8) 0.0400(7) 0.0481(8) 0.0007(6) 0.0054(6) 0.0090(6)
S12 0.0492(8) 0.0380(7) 0.0527(8) -0.0037(6) -0.0089(6) 0.0039(6)
S13 0.0436(7) 0.0432(7) 0.0480(7) 0.0066(6) -0.0077(6) -0.0039(6)
S14 0.0368(7) 0.0437(7) 0.0729(10) -0.0142(7) 0.0009(6) -0.0039(5)
S15 0.0489(8) 0.0435(7) 0.0593(9) -0.0026(6) 0.0107(7) -0.0003(6)
S16 0.0355(7) 0.0476(8) 0.0650(9) -0.0161(7) -0.0003(6) 0.0012(5)
O1 0.0322(15) 0.0454(17) 0.0476(17) -0.0048(14) -0.0040(14) -0.0010(13)
O2 0.0343(16) 0.0434(17) 0.0521(18) 0.0066(15) -0.0018(14) 0.0022(14)
O3 0.0285(15) 0.0488(17) 0.0435(16) -0.0021(14) -0.0051(13) 0.0030(13)
O4 0.0377(17) 0.0409(17) 0.0545(19) -0.0022(15) -0.0120(15) -0.0035(14)
O5 0.0355(16) 0.0384(16) 0.0537(18) -0.0015(14) -0.0028(14) -0.0001(13)
O6 0.0376(16) 0.0390(16) 0.0519(18) -0.0009(14) -0.0132(14) 0.0004(14)
O7 0.0379(17) 0.0400(17) 0.066(2) -0.0049(16) 0.0079(16) 0.0023(14)
O8 0.0390(17) 0.0447(17) 0.0478(17) 0.0048(15) -0.0072(14) -0.0078(14)
O9 0.0393(17) 0.0438(17) 0.0606(19) -0.0018(16) 0.0009(15) 0.0000(14)
O10 0.052(2) 0.0389(18) 0.0466(19) 0.0023(15) -0.0013(16) -0.0013(16)
O11 0.0406(16) 0.0441(16) 0.0549(18) -0.0060(15) -0.0014(15) 0.0001(14)
O12 0.0405(17) 0.0411(16) 0.0456(17) 0.0003(14) -0.0044(14) -0.0023(13)
O13 0.0380(17) 0.0427(17) 0.0496(18) -0.0052(15) -0.0009(14) 0.0064(14)
O14 0.0364(17) 0.0452(18) 0.063(2) -0.0150(16) -0.0006(16) -0.0016(14)
O15 0.0465(19) 0.0398(17) 0.062(2) 0.0007(16) -0.0090(16) -0.0004(15)
O16 0.0408(16) 0.0415(16) 0.0428(16) -0.0016(14) -0.0019(14) -0.0045(13)
O17 0.0511(19) 0.0393(17) 0.0459(18) 0.0021(15) -0.0076(15) 0.0016(15)
O18 0.0375(16) 0.0388(16) 0.0536(17) -0.0008(14) -0.0021(14) 0.0013(13)
O19 0.0358(16) 0.0453(17) 0.0495(17) -0.0091(14) -0.0013(14) 0.0008(13)
O20 0.0433(18) 0.0435(18) 0.072(2) -0.0092(17) 0.0058(17) -0.0021(15)
O21 0.0485(19) 0.0409(17) 0.0597(19) 0.0014(16) -0.0162(16) -0.0004(15)
O22 0.0447(18) 0.0437(18) 0.0552(19) 0.0015(15) 0.0012(16) 0.0074(15)
O23 0.0377(16) 0.0445(16) 0.0511(17) -0.0021(14) -0.0036(14) -0.0036(14)
O24 0.0539(19) 0.0383(17) 0.0498(18) -0.0033(15) -0.0070(16) -0.0015(15)
N1 0.0362(19) 0.0408(19) 0.051(2) -0.0006(17) -0.0082(17) 0.0026(16)
O25 0.0460(19) 0.0420(18) 0.066(2) -0.0034(16) 0.0111(17) 0.0031(15)
O26 0.0387(16) 0.0452(16) 0.0462(17) -0.0075(14) -0.0008(14) 0.0008(14)
O27 0.0362(16) 0.0438(16) 0.0541(18) -0.0115(15) -0.0045(14) -0.0019(14)
O28 0.0442(18) 0.0397(17) 0.063(2) -0.0042(16) 0.0128(16) -0.0019(14)
O29 0.054(2) 0.0378(18) 0.050(2) 0.0040(16) -0.0037(17) -0.0021(16)
O30 0.0391(17) 0.0438(17) 0.0539(18) -0.0007(15) -0.0025(15) 0.0116(14)
N2 0.0315(17) 0.0390(18) 0.0446(19) -0.0006(16) -0.0007(15) 0.0003(15)
O31 0.064(2) 0.062(2) 0.090(3) -0.021(2) 0.001(2) -0.0064(19)
N3 0.0418(19) 0.0357(18) 0.0456(19) 0.0011(16) -0.0043(16) -0.0004(16)
O32 0.046(2) 0.0382(18) 0.065(2) -0.0041(17) 0.0135(17) -0.0029(15)
N4 0.0289(17) 0.0411(18) 0.049(2) -0.0026(16) 0.0011(16) -0.0014(15)
N5 0.0404(19) 0.0383(19) 0.047(2) -0.0003(16) -0.0050(17) 0.0004(16)
N6 0.0352(18) 0.0402(19) 0.052(2) 0.0017(17) -0.0097(17) -0.0024(15)
O33 0.061(2) 0.058(2) 0.076(2) -0.0134(19) -0.003(2) 0.0043(18)
O34 0.0737(16) 0.0614(15) 0.0724(16) -0.0031(15) -0.0066(15) -0.0159(15)
O35 0.082(3) 0.055(3) 0.087(3) 0.010(2) -0.008(3) -0.011(2)
C1 0.043(2) 0.044(2) 0.059(2) -0.0049(19) 0.0015(19) 0.0000(18)
O36 0.077(3) 0.056(3) 0.084(3) 0.007(2) 0.010(3) 0.015(2)
C2 0.037(2) 0.036(2) 0.050(2) -0.0019(18) -0.0011(19) 0.0000(18)
O37 0.080(3) 0.057(2) 0.072(2) -0.0046(19) -0.004(2) 0.016(2)
O38 0.066(3) 0.051(2) 0.092(3) 0.013(2) -0.015(3) -0.001(2)
C3 0.045(2) 0.042(2) 0.060(2) 0.001(2) -0.010(2) -0.0024(19)
O39 0.053(2) 0.0412(19) 0.063(2) -0.0067(17) 0.0143(18) -0.0019(16)
C4 0.042(2) 0.043(2) 0.046(2) 0.0059(19) -0.0012(19) 0.0006(19)
C5 0.044(2) 0.042(2) 0.047(2) -0.0001(19) -0.0007(19) -0.0010(18)
C6 0.042(2) 0.061(3) 0.052(2) -0.005(2) -0.002(2) -0.009(2)
C7 0.036(2) 0.040(2) 0.047(2) 0.0004(19) 0.0000(19) -0.0019(18)
C8 0.040(2) 0.043(2) 0.049(2) -0.0030(19) -0.0008(19) -0.0013(18)
C9 0.040(2) 0.035(2) 0.047(2) 0.0005(19) -0.002(2) -0.0050(19)
C10 0.041(2) 0.054(2) 0.050(2) -0.007(2) 0.000(2) -0.007(2)
C11 0.037(2) 0.0357(19) 0.049(2) 0.0012(18) -0.0018(18) -0.0002(17)
C12 0.038(2) 0.046(2) 0.049(2) -0.0058(19) -0.0022(19) -0.0045(18)
C13 0.0311(19) 0.044(2) 0.051(2) -0.0061(18) -0.0012(18) 0.0000(17)
C14 0.035(2) 0.037(2) 0.059(2) -0.004(2) 0.0023(19) 0.0001(18)
C15 0.035(2) 0.039(2) 0.053(2) -0.001(2) -0.007(2) 0.0018(18)
C16 0.035(2) 0.040(2) 0.046(2) 0.0004(18) -0.0019(18) 0.0009(18)
C17 0.041(2) 0.036(2) 0.050(2) 0.0002(19) -0.003(2) -0.0025(18)
C18 0.038(2) 0.049(2) 0.057(2) -0.010(2) -0.0018(19) 0.0014(19)
C19 0.042(2) 0.034(2) 0.045(2) 0.0009(18) -0.0030(19) -0.0039(18)
C20 0.032(2) 0.038(2) 0.051(2) -0.0014(19) 0.0019(19) 0.0045(18)
C21 0.034(2) 0.056(2) 0.049(2) -0.004(2) 0.0010(19) -0.0064(19)
C22 0.040(2) 0.046(2) 0.046(2) -0.0010(19) -0.0019(19) 0.0025(19)
N7 0.0379(19) 0.0401(19) 0.058(2) -0.0052(17) 0.0084(17) 0.0018(16)
N8 0.040(2) 0.0414(19) 0.056(2) -0.0012(17) 0.0075(18) 0.0022(16)
C23 0.039(2) 0.050(2) 0.053(2) -0.002(2) 0.0080(19) -0.0001(19)
C24 0.048(2) 0.053(2) 0.048(2) 0.007(2) -0.001(2) -0.006(2)
C25 0.040(2) 0.048(2) 0.043(2) -0.0017(18) -0.0014(18) -0.0008(18)
C26 0.040(2) 0.048(2) 0.046(2) 0.000(2) -0.0013(19) 0.0079(19)
C27 0.048(2) 0.048(2) 0.060(2) 0.012(2) -0.005(2) 0.001(2)
O40 0.069(3) 0.053(3) 0.120(4) -0.010(3) 0.024(3) -0.007(2)
C28 0.048(2) 0.049(2) 0.050(2) 0.000(2) -0.001(2) 0.002(2)
C29 0.042(3) 0.076(3) 0.052(3) -0.009(3) 0.000(2) -0.014(3)
C30 0.040(2) 0.032(2) 0.047(2) 0.0015(18) -0.0045(19) -0.0013(18)
C31 0.042(2) 0.036(2) 0.047(2) 0.0023(19) -0.0027(19) -0.0019(18)
C32 0.042(2) 0.047(2) 0.063(2) 0.000(2) -0.003(2) -0.003(2)
C33 0.046(2) 0.047(2) 0.051(2) -0.004(2) 0.006(2) -0.0006(19)
C34 0.046(2) 0.046(2) 0.046(2) 0.0011(19) -0.0015(19) -0.0089(19)
C35 0.043(2) 0.047(2) 0.052(2) 0.001(2) -0.005(2) -0.001(2)
C36 0.043(2) 0.041(2) 0.051(2) 0.0060(19) -0.0014(19) 0.0039(19)
C37 0.041(2) 0.037(2) 0.049(2) -0.0001(19) -0.0044(19) 0.0025(18)
C38 0.068(3) 0.052(2) 0.048(2) -0.008(2) 0.009(2) -0.007(2)
C39 0.038(2) 0.038(2) 0.054(2) 0.0014(19) -0.0007(19) 0.0062(18)
C40 0.042(2) 0.053(2) 0.047(2) -0.003(2) -0.0015(19) 0.004(2)
C41 0.045(2) 0.052(2) 0.053(2) -0.003(2) -0.002(2) -0.010(2)
C42 0.036(2) 0.048(2) 0.048(2) -0.0036(19) 0.0030(19) 0.0020(18)
C43 0.037(2) 0.045(2) 0.053(2) 0.002(2) -0.0026(19) -0.0030(19)
C44 0.042(2) 0.045(2) 0.046(2) -0.0010(19) -0.0022(19) -0.0023(19)
C45 0.041(2) 0.043(2) 0.057(2) -0.003(2) -0.005(2) 0.0009(19)
C46 0.038(2) 0.053(2) 0.054(2) -0.008(2) -0.0024(19) 0.0026(19)
C47 0.048(2) 0.049(2) 0.064(2) -0.020(2) 0.000(2) 0.000(2)
C48 0.056(3) 0.064(3) 0.054(3) 0.006(2) -0.002(2) 0.013(2)
C49 0.037(2) 0.046(2) 0.049(2) 0.0019(19) -0.0048(18) -0.0059(18)
C50 0.047(2) 0.056(2) 0.068(3) -0.025(2) 0.000(2) 0.002(2)
C51 0.042(2) 0.043(2) 0.055(2) 0.002(2) -0.001(2) 0.0035(19)
C52 0.043(2) 0.052(2) 0.049(2) -0.003(2) -0.0081(19) 0.0001(19)
C53 0.045(2) 0.054(2) 0.068(3) -0.017(2) -0.005(2) 0.001(2)
C54 0.045(2) 0.045(2) 0.049(2) 0.004(2) 0.000(2) 0.0093(19)
C55 0.035(2) 0.045(2) 0.055(2) 0.000(2) 0.0009(19) 0.0005(18)
C56 0.039(2) 0.047(2) 0.046(2) 0.0011(18) -0.0061(18) -0.0014(18)
C57 0.045(2) 0.051(2) 0.066(3) 0.002(2) -0.004(2) -0.006(2)
C58 0.040(2) 0.050(2) 0.062(3) 0.002(2) -0.002(2) -0.001(2)
C59 0.045(2) 0.061(3) 0.055(2) -0.003(2) 0.001(2) 0.008(2)
C60 0.043(2) 0.040(2) 0.049(2) 0.0051(19) -0.0024(19) -0.0015(18)
C61 0.042(2) 0.051(2) 0.058(2) 0.003(2) 0.004(2) 0.008(2)
C62 0.052(2) 0.059(2) 0.052(2) 0.005(2) 0.002(2) 0.010(2)
C63 0.047(2) 0.044(2) 0.049(2) -0.0004(19) 0.0016(19) 0.0037(19)
C64 0.063(3) 0.065(3) 0.048(2) -0.002(2) -0.008(2) 0.010(2)
C65 0.045(2) 0.048(2) 0.060(2) 0.015(2) -0.012(2) -0.001(2)
C66 0.046(2) 0.043(2) 0.055(2) 0.001(2) 0.005(2) -0.0004(19)
N9 0.115(3) 0.140(3) 0.109(3) -0.006(3) 0.014(3) -0.004(3)
C67 0.045(3) 0.064(3) 0.071(3) -0.014(3) -0.012(2) -0.001(2)
C68 0.045(2) 0.051(3) 0.051(3) 0.004(2) 0.003(2) -0.008(2)
C69 0.039(2) 0.041(2) 0.051(2) 0.0022(19) -0.0074(19) -0.0055(18)
C70 0.046(2) 0.060(3) 0.054(2) 0.005(2) 0.001(2) 0.015(2)
C71 0.037(2) 0.052(2) 0.049(2) -0.004(2) -0.0025(19) 0.0028(19)
C72 0.050(2) 0.056(2) 0.072(2) -0.020(2) -0.002(2) 0.005(2)
C73 0.042(2) 0.037(2) 0.046(2) 0.0043(19) -0.0036(19) 0.0022(18)
C74 0.046(2) 0.065(3) 0.047(2) 0.006(2) -0.001(2) 0.004(2)
C75 0.042(2) 0.054(3) 0.067(3) 0.005(2) -0.001(2) -0.005(2)
C76 0.047(2) 0.060(3) 0.063(3) 0.007(2) 0.003(2) 0.010(2)
C77 0.043(2) 0.061(3) 0.064(3) -0.013(2) -0.007(2) 0.003(2)
C78 0.041(2) 0.039(2) 0.051(2) 0.0026(19) 0.0018(19) 0.0056(18)
C79 0.043(2) 0.059(2) 0.074(3) -0.020(2) -0.012(2) -0.004(2)
C80 0.064(3) 0.062(3) 0.046(2) 0.005(2) -0.012(2) 0.003(2)
C81 0.045(3) 0.054(3) 0.069(3) 0.014(2) -0.009(2) 0.001(2)
C82 0.051(2) 0.048(2) 0.057(3) 0.003(2) 0.008(2) 0.013(2)
C83 0.048(2) 0.052(2) 0.070(2) -0.016(2) 0.004(2) 0.004(2)
C84 0.044(2) 0.040(2) 0.048(2) -0.0011(18) -0.0054(19) 0.0012(18)
C85 0.043(2) 0.047(2) 0.056(2) 0.008(2) -0.002(2) 0.0087(19)
C86 0.053(2) 0.052(2) 0.045(2) 0.004(2) -0.005(2) -0.004(2)
C87 0.037(2) 0.040(2) 0.061(2) -0.009(2) 0.009(2) -0.0005(18)
C88 0.042(2) 0.048(2) 0.057(3) 0.006(2) 0.005(2) 0.011(2)
C89 0.048(2) 0.046(2) 0.054(2) 0.000(2) 0.003(2) 0.004(2)
N10 0.088(2) 0.079(2) 0.118(3) 0.000(2) 0.019(2) -0.001(2)
C90 0.069(3) 0.057(3) 0.053(2) 0.000(2) 0.011(2) -0.008(2)
C91 0.040(2) 0.053(2) 0.047(2) -0.007(2) -0.0009(19) 0.0007(19)
C92 0.048(2) 0.042(2) 0.050(2) 0.000(2) -0.002(2) 0.005(2)
C93 0.043(2) 0.044(2) 0.054(2) 0.003(2) 0.002(2) 0.0051(19)
C94 0.057(3) 0.069(3) 0.059(3) 0.007(3) 0.008(3) -0.016(3)
C95 0.047(3) 0.050(3) 0.067(3) 0.009(2) 0.006(2) 0.013(2)
C96 0.059(3) 0.048(2) 0.063(3) 0.001(2) 0.010(2) 0.005(2)
C97 0.050(2) 0.047(2) 0.053(2) -0.005(2) 0.007(2) -0.001(2)
C98 0.047(2) 0.045(2) 0.049(2) 0.002(2) 0.002(2) 0.0093(19)
C99 0.046(2) 0.043(2) 0.048(2) -0.0028(19) -0.001(2) 0.0018(19)
C100 0.043(2) 0.063(3) 0.049(2) 0.002(2) -0.009(2) 0.010(2)
C101 0.046(2) 0.057(2) 0.073(3) -0.025(2) -0.006(2) 0.000(2)
C102 0.049(3) 0.062(3) 0.060(3) -0.001(2) 0.004(2) 0.011(2)
C103 0.045(2) 0.057(2) 0.059(3) 0.000(2) 0.003(2) 0.007(2)
C104 0.040(2) 0.039(2) 0.058(3) -0.006(2) 0.007(2) -0.0018(19)
C105 0.058(3) 0.080(3) 0.083(4) -0.017(3) -0.019(3) -0.004(3)
C106 0.056(3) 0.058(3) 0.073(3) -0.028(2) -0.005(3) 0.002(2)
C107 0.041(2) 0.037(2) 0.062(3) -0.006(2) 0.008(2) -0.0008(19)
C108 0.065(3) 0.048(2) 0.063(3) -0.004(2) 0.008(2) 0.004(2)
C109 0.082(3) 0.064(3) 0.053(3) 0.000(2) 0.009(3) -0.009(3)
C110 0.049(2) 0.065(3) 0.060(3) -0.015(2) 0.010(2) -0.005(2)
C111 0.043(2) 0.046(2) 0.060(3) 0.002(2) -0.001(2) -0.006(2)
C112 0.043(3) 0.057(3) 0.065(3) -0.002(3) 0.002(2) -0.016(2)
C113 0.047(3) 0.058(3) 0.089(4) 0.004(3) 0.006(3) -0.004(3)
C114 0.050(3) 0.069(3) 0.080(4) 0.009(3) 0.005(3) 0.012(3)
C115 0.083(3) 0.076(2) 0.110(3) 0.000(2) 0.015(2) -0.001(2)
C116 0.056(3) 0.083(4) 0.061(3) -0.005(3) 0.009(3) 0.022(3)
C117 0.036(2) 0.048(2) 0.050(2) -0.0110(19) 0.0004(18) 0.0001(18)
C118 0.053(3) 0.070(3) 0.048(3) 0.008(2) -0.005(2) 0.004(2)
C119 0.074(3) 0.077(3) 0.046(3) 0.004(3) -0.006(3) 0.010(3)
C120 0.070(3) 0.056(3) 0.068(3) -0.002(3) 0.017(3) 0.005(3)
C121 0.068(4) 0.106(5) 0.060(4) -0.008(4) -0.011(3) -0.025(4)
C122 0.057(4) 0.087(5) 0.078(4) 0.030(4) 0.008(3) -0.017(3)
C123 0.063(3) 0.073(3) 0.074(3) -0.022(2) 0.010(2) -0.005(2)
C124 0.054(3) 0.086(4) 0.061(3) 0.013(3) 0.000(3) 0.027(3)
C125 0.064(4) 0.096(5) 0.070(4) 0.017(4) -0.002(3) -0.013(4)
C126 0.047(3) 0.111(5) 0.069(4) -0.021(4) 0.004(3) -0.023(3)
C127 0.042(2) 0.041(2) 0.063(2) -0.004(2) 0.011(2) 0.0021(19)
C128 0.042(2) 0.038(2) 0.060(3) -0.004(2) 0.009(2) -0.0017(19)
C129 0.056(3) 0.070(3) 0.071(3) -0.031(3) -0.010(3) 0.006(3)
C130 0.051(3) 0.066(3) 0.093(4) 0.022(3) -0.020(3) 0.002(3)
C131 0.053(4) 0.093(5) 0.094(5) 0.006(4) -0.009(4) -0.016(4)
C132 0.043(3) 0.086(4) 0.116(5) -0.011(4) -0.004(4) -0.015(3)
C133 0.064(4) 0.121(6) 0.087(5) 0.028(4) 0.001(4) 0.024(4)
C134 0.069(4) 0.073(4) 0.087(5) -0.039(4) -0.002(4) 0.002(3)
C135 0.063(4) 0.096(5) 0.093(5) 0.001(4) 0.013(4) -0.031(4)
C136 0.063(3) 0.074(3) 0.067(3) -0.022(3) 0.013(3) -0.005(3)
C137 0.070(4) 0.084(5) 0.076(4) -0.033(4) -0.001(4) 0.012(4)
C138 0.109(4) 0.132(4) 0.103(3) -0.005(3) 0.016(3) -0.004(3)
C139 0.064(4) 0.089(4) 0.103(5) 0.000(4) 0.022(4) -0.006(4)
C140 0.063(3) 0.084(4) 0.054(3) 0.016(3) -0.005(3) 0.014(3)
C141 0.066(4) 0.092(5) 0.086(5) -0.022(4) -0.008(4) -0.032(4)
C142 0.047(2) 0.058(2) 0.061(2) -0.021(2) 0.003(2) -0.002(2)
C143 0.084(5) 0.072(4) 0.086(5) 0.007(4) 0.013(4) -0.026(4)
C144 0.078(5) 0.101(5) 0.092(5) 0.040(4) -0.005(4) -0.001(4)
C145 0.079(5) 0.114(5) 0.066(4) 0.034(4) -0.010(4) 0.006(4)
C146 0.085(5) 0.102(5) 0.124(6) -0.015(5) 0.048(4) 0.003(4)
C147 0.074(4) 0.099(5) 0.081(5) -0.037(4) -0.014(4) 0.017(4)
C148 0.053(4) 0.083(5) 0.127(6) -0.009(4) 0.016(4) 0.009(4)
C149 0.046(4) 0.071(4) 0.133(6) 0.007(4) 0.012(4) -0.004(3)
C150 0.087(4) 0.067(4) 0.087(4) -0.010(3) 0.035(3) 0.003(3)
C151 0.065(4) 0.126(6) 0.075(4) 0.008(4) -0.003(4) 0.018(4)
C152 0.064(4) 0.091(5) 0.119(6) -0.007(4) 0.027(4) 0.013(4)
C153 0.077(5) 0.105(5) 0.085(5) 0.030(4) 0.009(4) 0.030(4)
C154 0.138(6) 0.087(5) 0.047(4) 0.004(4) -0.004(4) -0.029(5)
C155 0.106(4) 0.069(3) 0.060(3) 0.003(3) -0.002(3) -0.009(3)
C156 0.085(5) 0.102(5) 0.125(6) 0.013(5) -0.036(5) 0.000(5)
C157 0.094(5) 0.126(6) 0.066(4) 0.016(4) 0.008(4) 0.024(5)
C158 0.078(4) 0.088(4) 0.082(4) -0.028(3) 0.031(3) -0.010(3)
C159 0.074(5) 0.105(6) 0.139(6) 0.035(5) -0.036(5) 0.001(4)
C160 0.076(5) 0.151(6) 0.097(5) -0.033(5) 0.013(4) 0.017(5)
C161 0.082(5) 0.126(6) 0.086(5) 0.002(4) 0.020(4) 0.036(4)
C162 0.092(5) 0.114(5) 0.120(6) -0.027(5) 0.042(5) -0.012(5)
C163 0.100(6) 0.120(6) 0.111(6) -0.024(5) 0.021(5) 0.034(5)
C164 0.071(5) 0.118(5) 0.121(6) 0.018(5) -0.003(4) 0.034(4)
C165 0.151(6) 0.090(5) 0.075(5) 0.003(4) 0.010(5) -0.040(5)
C166 0.153(7) 0.109(6) 0.083(5) 0.003(5) -0.023(5) 0.001(6)
C167 0.117(6) 0.092(5) 0.136(6) 0.001(5) 0.050(5) 0.008(5)
C168 0.047(5) 0.064(5) 0.077(6) 0.003(5) 0.000(5) 0.007(4)
C169 0.061(6) 0.072(6) 0.077(6) 0.006(5) 0.007(5) 0.030(5)
C170 0.061(4) 0.112(5) 0.137(6) 0.044(5) -0.007(5) 0.004(4)
C171 0.117(6) 0.125(6) 0.119(6) -0.034(5) 0.044(5) -0.011(5)
C172 0.127(6) 0.116(6) 0.107(6) 0.015(5) 0.046(5) 0.015(5)
C173 0.051(5) 0.053(5) 0.084(6) 0.008(5) 0.012(5) 0.022(4)
C174 0.114(6) 0.136(6) 0.106(6) -0.009(5) 0.028(5) 0.002(5)
C175 0.122(6) 0.131(6) 0.122(6) -0.031(5) -0.054(5) 0.004(5)
C176 0.099(6) 0.135(6) 0.138(6) -0.020(6) -0.037(5) -0.009(5)
C177 0.135(7) 0.131(6) 0.134(6) 0.008(6) -0.068(6) -0.014(6)
C178 0.116(4) 0.113(3) 0.156(4) -0.001(3) -0.006(3) -0.008(3)
C179 0.118(3) 0.141(3) 0.110(3) -0.005(3) 0.013(3) -0.004(3)
N11 0.123(3) 0.117(3) 0.164(4) 0.001(3) -0.008(3) -0.008(3)
C180 0.089(2) 0.080(2) 0.119(3) 0.000(2) 0.019(2) -0.002(2)
C181 0.123(3) 0.117(3) 0.165(4) 0.002(3) -0.008(3) -0.008(3)
C182 0.090(3) 0.081(2) 0.121(3) -0.001(2) 0.020(2) -0.001(2)
O41 0.129(4) 0.122(3) 0.172(4) 0.005(4) -0.007(3) -0.005(3)
C183 0.117(4) 0.146(4) 0.114(4) -0.006(3) 0.010(3) -0.003(3)
C184 0.126(4) 0.120(4) 0.166(4) 0.000(4) -0.009(3) -0.009(3)
O42 0.093(3) 0.085(3) 0.124(3) -0.002(3) 0.022(3) 0.000(3)
C185 0.065(6) 0.081(6) 0.082(6) 0.002(6) 0.004(5) 0.017(6)
C186 0.044(5) 0.061(5) 0.082(6) -0.008(5) 0.010(5) 0.011(4)
C187 0.046(5) 0.065(5) 0.095(6) -0.001(5) 0.010(5) 0.016(5)
C188 0.066(4) 0.071(4) 0.138(6) 0.001(4) 0.013(4) -0.023(4)
C189 0.105(4) 0.089(4) 0.049(3) 0.000(3) -0.012(3) 0.019(4)
C190 0.139(7) 0.163(7) 0.069(5) 0.017(5) 0.006(5) -0.018(6)
C191 0.140(6) 0.156(7) 0.072(5) 0.024(5) -0.028(5) -0.015(6)
C192 0.161(7) 0.152(7) 0.079(5) 0.012(5) 0.001(5) 0.034(6)
O43 0.131(4) 0.151(4) 0.122(3) -0.004(3) 0.011(3) -0.007(3)
C193 0.066(2) 0.064(2) 0.091(3) -0.021(2) 0.001(2) -0.007(2)
N12 0.068(2) 0.065(2) 0.092(3) -0.020(2) 0.001(2) -0.007(2)
C194 0.069(3) 0.068(3) 0.094(3) -0.020(3) 0.000(3) -0.008(3)
C195 0.070(3) 0.068(3) 0.094(3) -0.020(3) 0.001(3) -0.007(3)
N13 0.076(2) 0.108(2) 0.097(2) 0.010(2) -0.005(2) 0.002(2)
C196 0.073(2) 0.099(3) 0.090(3) 0.009(2) -0.003(2) 0.001(2)
C197 0.078(2) 0.109(3) 0.098(2) 0.009(2) -0.007(2) 0.001(2)
O44 0.078(2) 0.111(3) 0.100(3) 0.008(2) -0.007(2) 0.000(2)
C198 0.077(2) 0.110(3) 0.098(2) 0.010(2) -0.004(2) 0.002(2)
N14 0.121(3) 0.131(3) 0.143(3) -0.018(3) 0.002(3) 0.010(3)
C199 0.118(3) 0.129(3) 0.140(4) -0.017(3) 0.002(3) 0.009(3)
C200 0.123(3) 0.133(3) 0.145(3) -0.017(3) 0.003(3) 0.008(3)
O45 0.128(3) 0.140(3) 0.149(3) -0.017(3) 0.003(3) 0.008(3)
O46 0.091(3) 0.085(3) 0.124(3) 0.001(3) 0.019(3) -0.004(3)
C201 0.074(2) 0.061(2) 0.073(2) -0.003(2) -0.007(2) -0.016(2)
C202 0.061(2) 0.059(2) 0.077(3) -0.014(2) -0.003(2) 0.005(2)
C203 0.080(3) 0.057(2) 0.072(3) -0.005(2) -0.004(2) 0.016(2)
O47 0.082(3) 0.060(3) 0.075(3) -0.006(3) -0.004(3) 0.015(3)
C204 0.073(2) 0.062(2) 0.073(2) -0.003(2) -0.007(2) -0.016(2)
O48 0.064(3) 0.062(3) 0.080(3) -0.014(3) -0.003(3) 0.007(3)
C205 0.122(3) 0.133(3) 0.144(3) -0.018(3) 0.002(3) 0.010(3)
N15 0.0737(16) 0.0614(15) 0.0724(16) -0.0031(15) -0.0066(15) -0.0159(15)
O49 0.079(2) 0.112(3) 0.100(3) 0.010(2) -0.005(2) 0.001(2)

loop_
_atom_type_symbol
_atom_type_description
_atom_type_scat_dispersion_real
_atom_type_scat_dispersion_imag
_atom_type_scat_source
C C 0.0150 0.0070 'International Tables Vol C Tables 4.2.6.8 and 6.1.1.4'
H H 0.0000 0.0000 'International Tables Vol C Tables 4.2.6.8 and 6.1.1.4'
Cl Cl 0.3281 0.5435 'International Tables Vol C Tables 4.2.6.8 and 6.1.1.4'
Co Co -0.6628 2.9049 'International Tables Vol C Tables 4.2.6.8 and 6.1.1.4'
N N 0.0250 0.0140 'International Tables Vol C Tables 4.2.6.8 and 6.1.1.4'
O O 0.0410 0.0250 'International Tables Vol C Tables 4.2.6.8 and 6.1.1.4'
S S 0.2920 0.4240 'International Tables Vol C Tables 4.2.6.8 and 6.1.1.4'

loop_
_geom_angle_atom_site_label_1
_geom_angle_atom_site_label_2
_geom_angle_atom_site_label_3
_geom_angle
_geom_angle_site_symmetry_1
_geom_angle_site_symmetry_3
_geom_angle_publ_flag
S9 Co1 Cl1 157.70(5) . . ?
O1 Co1 Cl1 84.75(11) . . ?
O1 Co1 S9 81.14(11) . . ?
O1 Co1 O16 84.30(15) . . ?
O1 Co1 N1 80.96(16) . . ?
O5 Co1 Cl1 89.67(11) . . ?
O5 Co1 S9 101.08(12) . . ?
O5 Co1 O1 168.82(15) . . ?
O5 Co1 O16 85.23(15) . . ?
O5 Co1 N1 108.71(17) . . ?
O16 Co1 Cl1 80.52(11) . . ?
O16 Co1 S9 80.98(11) . . ?
O16 Co1 N1 162.78(16) . . ?
N1 Co1 Cl1 89.27(13) . . ?
N1 Co1 S9 105.34(14) . . ?
S7 Co2 Cl4 157.53(5) . . ?
O12 Co2 S7 80.28(11) . . ?
O12 Co2 Cl4 84.72(11) . . ?
O12 Co2 N3 81.37(16) . . ?
O18 Co2 S7 81.89(12) . . ?
O18 Co2 Cl4 80.50(12) . . ?
O18 Co2 O12 86.15(15) . . ?
O18 Co2 N3 164.19(17) . . ?
O21 Co2 S7 101.82(13) . . ?
O21 Co2 Cl4 90.03(13) . . ?
O21 Co2 O12 169.27(15) . . ?
O21 Co2 O18 83.76(16) . . ?
O21 Co2 N3 107.92(18) . . ?
N3 Co2 S7 105.34(13) . . ?
N3 Co2 Cl4 88.69(13) . . ?
S8 Co3 Cl2 158.24(5) . . ?
O3 Co3 Cl2 84.05(11) . . ?
O3 Co3 S8 81.16(11) . . ?
O3 Co3 O26 84.82(15) . . ?
O3 Co3 N2 80.21(16) . . ?
O6 Co3 Cl2 92.35(12) . . ?
O6 Co3 S8 99.75(12) . . ?
O6 Co3 O3 170.68(15) . . ?
O6 Co3 O26 86.12(15) . . ?
O6 Co3 N2 108.38(16) . . ?
O26 Co3 Cl2 81.02(11) . . ?
O26 Co3 S8 81.83(12) . . ?
O26 Co3 N2 162.80(16) . . ?
N2 Co3 Cl2 89.00(12) . . ?
N2 Co3 S8 104.02(13) . . ?
O3 Co4 S5 80.69(11) . . ?
O3 Co4 O27 84.91(15) . . ?
O3 Co4 N4 81.09(16) . . ?
O27 Co4 S5 81.46(12) . . ?
O27 Co4 N4 162.38(16) . . ?
O28 Co4 S5 100.37(13) . . ?
O28 Co4 O3 170.43(15) . . ?
O28 Co4 O27 85.84(16) . . ?
O28 Co4 N4 107.50(17) . . ?
N4 Co4 S5 106.60(13) . . ?
O1 Co5 S1 80.02(11) . . ?
O1 Co5 O23 85.14(15) . . ?
O1 Co5 N6 80.74(17) . . ?
O23 Co5 S1 81.15(11) . . ?
O23 Co5 N6 162.18(17) . . ?
O24 Co5 S1 103.73(13) . . ?
O24 Co5 O1 168.41(16) . . ?
O24 Co5 O23 84.63(16) . . ?
O24 Co5 N6 108.15(18) . . ?
N6 Co5 S1 106.83(14) . . ?
S13 Co6 Cl1 157.63(6) . . ?
O8 Co6 Cl1 82.39(11) . . ?
O8 Co6 S13 83.05(11) . . ?
O8 Co6 O9 171.18(17) . . ?
O8 Co6 O16 95.39(16) . . ?
O8 Co6 O33 87.70(18) . . ?
O9 Co6 Cl1 94.03(12) . . ?
O9 Co6 S13 102.61(12) . . ?
O9 Co6 O33 84.73(17) . . ?
O16 Co6 Cl1 83.76(11) . . ?
O16 Co6 S13 80.80(11) . . ?
O16 Co6 O9 92.22(15) . . ?
O16 Co6 O33 176.89(17) . . ?
O33 Co6 Cl1 97.05(14) . . ?
O33 Co6 S13 99.25(15) . . ?
S16 Co7 Cl2 154.03(6) . . ?
O4 Co7 Cl2 93.91(12) . . ?
O4 Co7 S16 105.65(12) . . ?
O4 Co7 O35 84.90(18) . . ?
O14 Co7 Cl2 81.71(11) . . ?
O14 Co7 S16 81.31(12) . . ?
O14 Co7 O4 170.11(17) . . ?
O14 Co7 O35 86.91(19) . . ?
O26 Co7 Cl2 83.27(11) . . ?
O26 Co7 S16 79.37(11) . . ?
O26 Co7 O4 91.49(15) . . ?
O26 Co7 O14 96.77(16) . . ?
O26 Co7 O35 176.29(19) . . ?
O35 Co7 Cl2 97.81(17) . . ?
O35 Co7 S16 100.75(17) . . ?
S2 Co8 Cl1 158.18(6) . . ?
O8 Co8 Cl1 82.75(11) . . ?
O8 Co8 S2 82.14(11) . . ?
O8 Co8 O17 170.24(17) . . ?
O8 Co8 O23 94.72(16) . . ?
O8 Co8 O37 85.81(18) . . ?
O17 Co8 Cl1 93.26(12) . . ?
O17 Co8 S2 103.98(12) . . ?
O17 Co8 O37 85.77(18) . . ?
O23 Co8 Cl1 84.41(11) . . ?
O23 Co8 S2 81.26(11) . . ?
O23 Co8 O17 93.75(16) . . ?
O23 Co8 O37 179.28(19) . . ?
O37 Co8 Cl1 96.14(15) . . ?
O37 Co8 S2 98.34(15) . . ?
O2 Co9 S4 81.47(11) . . ?
O2 Co9 O12 87.90(15) . . ?
O2 Co9 N5 163.97(17) . . ?
O12 Co9 S4 79.56(11) . . ?
O12 Co9 N5 81.50(17) . . ?
N5 Co9 S4 108.14(13) . . ?
O39 Co9 S4 108.37(14) 2_655 . ?
O39 Co9 O2 83.44(16) 2_655 . ?
O39 Co9 O12 167.15(16) 2_655 . ?
O39 Co9 N5 104.79(18) 2_655 . ?
S6 Co10 Cl3 156.90(5) . . ?
O7 Co10 Cl3 89.77(12) . . ?
O7 Co10 S6 102.77(13) . . ?
O7 Co10 O11 83.82(16) . . ?
O7 Co10 O19 168.69(15) . . ?
O7 Co10 N7 107.49(17) . . ?
O11 Co10 Cl3 80.77(11) . . ?
O11 Co10 S6 81.38(11) . . ?
O11 Co10 N7 164.96(17) . . ?
O19 Co10 Cl3 83.47(11) . . ?
O19 Co10 S6 80.80(11) . . ?
O19 Co10 O11 86.15(15) . . ?
O19 Co10 N7 81.56(17) . . ?
N7 Co10 Cl3 89.22(13) . . ?
N7 Co10 S6 104.99(14) . . ?
S3 Co11 Cl3 157.35(6) . . ?
O13 Co11 S3 81.80(11) . . ?
O13 Co11 Cl3 79.78(11) . . ?
O13 Co11 N8 162.70(17) . . ?
O19 Co11 S3 81.63(11) . . ?
O19 Co11 Cl3 83.27(11) . . ?
O19 Co11 O13 83.45(15) . . ?
O19 Co11 N8 82.07(17) . . ?
O29 Co11 S3 98.08(13) 2_655 . ?
O29 Co11 Cl3 93.38(12) 2_655 . ?
O29 Co11 O13 85.10(15) 2_655 . ?
O29 Co11 O19 168.47(16) 2_655 . ?
O29 Co11 N8 108.98(18) 2_655 . ?
N8 Co11 S3 105.32(14) . . ?
N8 Co11 Cl3 89.15(13) . . ?
S14 Co12 Cl2 157.38(6) . . ?
O14 Co12 Cl2 83.17(11) . . ?
O14 Co12 S14 81.69(11) . . ?
O14 Co12 O25 173.22(18) . . ?
O14 Co12 O36 87.52(18) . . ?
O25 Co12 Cl2 95.29(12) . . ?
O25 Co12 S14 101.60(13) . . ?
O25 Co12 O36 86.04(18) . . ?
O27 Co12 Cl2 84.95(11) . . ?
O27 Co12 S14 79.96(11) . . ?
O27 Co12 O14 95.75(17) . . ?
O27 Co12 O25 90.68(16) . . ?
O27 Co12 O36 176.70(18) . . ?
O36 Co12 Cl2 94.98(17) . . ?
O36 Co12 S14 101.04(17) . . ?
S12 Co13 Cl4 156.30(6) . . ?
O15 Co13 Cl4 94.31(12) . . ?
O15 Co13 S12 104.17(13) . . ?
O15 Co13 O38 86.52(18) . . ?
O18 Co13 Cl4 84.73(12) . . ?
O18 Co13 S12 80.27(11) . . ?
O18 Co13 O15 91.11(16) . . ?
O18 Co13 O30 94.34(16) . . ?
O18 Co13 O38 176.9(2) . . ?
O30 Co13 Cl4 80.88(11) . . ?
O30 Co13 S12 82.07(11) . . ?
O30 Co13 O15 172.35(17) . . ?
O30 Co13 O38 88.21(18) . . ?
O38 Co13 Cl4 97.48(17) . . ?
O38 Co13 S12 98.32(16) . . ?
S10 Co14 Cl4 155.75(6) . . ?
O2 Co14 Cl4 87.19(11) . . ?
O2 Co14 S10 80.13(11) . . ?
O2 Co14 O30 98.13(16) . . ?
O2 Co14 O32 89.18(16) . 2_655 ?
O2 Co14 O40 173.5(2) . . ?
O30 Co14 Cl4 80.61(11) . . ?
O30 Co14 S10 80.83(11) . . ?
O30 Co14 O32 169.76(17) . 2_655 ?
O30 Co14 O40 87.26(19) . . ?
O32 Co14 Cl4 92.66(12) 2_655 . ?
O32 Co14 S10 107.63(12) 2_655 . ?
O32 Co14 O40 85.95(18) 2_655 . ?
O40 Co14 Cl4 97.32(18) . . ?
O40 Co14 S10 97.24(17) . . ?
S11 Co15 Cl3 158.44(6) . . ?
O10 Co15 Cl3 90.44(12) 2_655 . ?
O10 Co15 S11 105.01(12) 2_655 . ?
O10 Co15 O34 84.87(19) 2_655 . ?
O10 Co15 N15 84.87(19) 2_655 . ?
O13 Co15 Cl3 84.63(11) . . ?
O13 Co15 S11 79.37(11) . . ?
O13 Co15 O10 94.35(16) . 2_655 ?
O13 Co15 O34 178.7(2) . . ?
O13 Co15 N15 178.7(2) . . ?
O22 Co15 Cl3 84.61(11) . . ?
O22 Co15 S11 82.38(12) . . ?
O22 Co15 O10 169.34(17) . 2_655 ?
O22 Co15 O13 94.58(16) . . ?
O22 Co15 O34 86.30(19) . . ?
O22 Co15 N15 86.30(19) . . ?
O34 Co15 Cl3 96.39(16) . . ?
O34 Co15 S11 99.83(16) . . ?
N15 Co15 Cl3 96.39(16) . . ?
N15 Co15 S11 99.83(16) . . ?
S15 Co16 Cl3 154.68(6) . . ?
O11 Co16 Cl3 83.71(12) . . ?
O11 Co16 S15 80.21(12) . . ?
O11 Co16 O20 89.31(16) . . ?
O11 Co16 O22 99.48(16) . . ?
O11 Co16 O31 172.67(18) . . ?
O20 Co16 Cl3 91.58(13) . . ?
O20 Co16 S15 107.57(13) . . ?
O20 Co16 O31 83.47(18) . . ?
O22 Co16 Cl3 82.65(12) . . ?
O22 Co16 S15 80.88(12) . . ?
O22 Co16 O20 168.85(18) . . ?
O22 Co16 O31 87.84(18) . . ?
O31 Co16 Cl3 97.67(16) . . ?
O31 Co16 S15 100.77(16) . . ?
Co6 Cl1 Co1 77.10(4) . . ?
Co8 Cl1 Co1 121.73(6) . . ?
Co8 Cl1 Co6 79.25(4) . . ?
Co7 Cl2 Co3 76.33(4) . . ?
Co12 Cl2 Co3 122.36(5) . . ?
Co12 Cl2 Co7 80.55(4) . . ?
C43 S1 Co5 94.06(19) . . ?
C43 S1 C55 104.6(3) . . ?
C55 S1 Co5 94.76(19) . . ?
C35 S2 Co8 94.5(2) . . ?
C35 S2 C44 102.5(3) . . ?
C44 S2 Co8 93.42(19) . . ?
C22 S3 Co11 93.49(19) . . ?
C42 S3 Co11 94.40(19) . . ?
C42 S3 C22 107.8(3) . . ?
Co10 Cl3 Co11 72.30(4) . . ?
Co15 Cl3 Co10 122.21(6) . . ?
Co15 Cl3 Co11 76.79(4) . . ?
Co15 Cl3 Co16 79.00(4) . . ?
Co16 Cl3 Co10 76.95(4) . . ?
Co16 Cl3 Co11 120.89(5) . . ?
C60 S4 Co9 93.91(19) . . ?
C60 S4 C73 100.4(3) . . ?
C73 S4 Co9 94.84(19) . . ?
C46 S5 Co4 94.0(2) . . ?
C46 S5 C71 104.6(3) . . ?
C71 S5 Co4 94.81(19) . . ?
C12 S6 Co10 94.23(19) . . ?
C12 S6 C33 100.5(3) . . ?
C33 S6 Co10 94.7(2) . . ?
C37 S7 Co2 95.42(19) . . ?
C99 S7 Co2 94.0(2) . . ?
C99 S7 C37 101.8(3) . . ?
C40 S8 Co3 94.6(2) . . ?
C40 S8 C91 101.4(3) . . ?
C91 S8 Co3 94.4(2) . . ?
C28 S9 Co1 94.7(2) . . ?
C28 S9 C52 102.4(3) . . ?
C52 S9 Co1 94.4(2) . . ?
Co13 Cl4 Co2 76.49(5) . . ?
Co13 Cl4 Co14 81.88(5) . . ?
Co14 Cl4 Co2 121.41(6) . . ?
C36 S10 Co14 95.08(18) . . ?
C36 S10 C78 100.5(3) . . ?
C78 S10 Co14 94.13(19) . . ?
C54 S11 Co15 94.58(18) . . ?
C54 S11 C98 102.2(3) . . ?
C98 S11 Co15 92.15(19) . . ?
C51 S12 Co13 93.5(2) . . ?
C51 S12 C92 103.4(3) . . ?
C92 S12 Co13 95.16(19) . . ?
C34 S13 Co6 93.09(19) . . ?
C86 S13 Co6 94.2(2) . . ?
C86 S13 C34 105.1(3) . . ?
C53 S14 Co12 94.9(2) . . ?
C53 S14 C72 100.1(3) . . ?
C72 S14 Co12 93.6(2) . . ?
C89 S15 Co16 94.2(2) . . ?
C89 S15 C97 99.8(3) . . ?
C97 S15 Co16 94.2(2) . . ?
C47 S16 Co7 93.0(2) . . ?
C142 S16 Co7 94.1(2) . . ?
C142 S16 C47 101.9(3) . . ?
Co5 O1 Co1 106.13(17) . . ?
C8 O1 Co1 123.2(3) . . ?
C8 O1 Co5 123.4(3) . . ?
Co14 O2 Co9 111.16(18) . . ?
C4 O2 Co9 123.7(3) . . ?
C4 O2 Co14 125.1(3) . . ?
Co4 O3 Co3 106.80(17) . . ?
C25 O3 Co3 122.3(3) . . ?
C25 O3 Co4 123.9(3) . . ?
C2 O4 Co7 126.7(4) . . ?
C16 O5 Co1 136.6(4) . . ?
C2 O6 Co3 136.2(4) . . ?
C14 O7 Co10 137.4(4) . . ?
Co8 O8 Co6 113.33(18) . . ?
C5 O8 Co6 122.0(3) . . ?
C5 O8 Co8 124.2(3) . . ?
C16 O9 Co6 125.7(3) . . ?
C9 O10 Co15 127.3(4) . 2_655 ?
Co16 O11 Co10 110.79(19) . . ?
C23 O11 Co10 122.3(4) . . ?
C23 O11 Co16 125.0(4) . . ?
Co9 O12 Co2 105.53(17) . . ?
C11 O12 Co2 120.9(3) . . ?
C11 O12 Co9 121.1(3) . . ?
Co15 O13 Co11 107.38(17) . . ?
C26 O13 Co11 118.1(3) . . ?
C26 O13 Co15 123.2(3) . . ?
Co7 O14 Co12 112.95(18) . . ?
C83 O14 Co7 122.6(4) . . ?
C83 O14 Co12 121.1(4) . . ?
C45 O15 Co13 125.3(4) . . ?
Co6 O16 Co1 108.68(17) . . ?
C56 O16 Co1 121.7(3) . . ?
C56 O16 Co6 122.1(3) . . ?
C31 O17 Co8 125.1(4) . . ?
Co13 O18 Co2 109.82(18) . . ?
C84 O18 Co2 122.7(3) . . ?
C84 O18 Co13 124.9(3) . . ?
Co11 O19 Co10 105.97(17) . . ?
C13 O19 Co10 122.1(3) . . ?
C13 O19 Co11 121.5(3) . . ?
C14 O20 Co16 126.9(4) . . ?
C45 O21 Co2 138.0(4) . . ?
Co15 O22 Co16 111.95(18) . . ?
C63 O22 Co15 121.8(4) . . ?
C63 O22 Co16 123.6(4) . . ?
Co8 O23 Co5 109.79(18) . . ?
C49 O23 Co5 121.6(3) . . ?
C49 O23 Co8 122.2(3) . . ?
C31 O24 Co5 138.1(4) . . ?
N6 N1 Co1 116.5(3) . . ?
N6 N1 C15 108.9(4) . . ?
C15 N1 Co1 133.7(4) . . ?
C87 O25 Co12 127.2(4) . . ?
Co7 O26 Co3 108.95(18) . . ?
C117 O26 Co3 120.5(3) . . ?
C117 O26 Co7 123.1(3) . . ?
Co12 O27 Co4 108.65(18) . . ?
C18 O27 Co4 119.9(4) . . ?
C18 O27 Co12 123.9(4) . . ?
C87 O28 Co4 135.7(4) . . ?
C9 O29 Co11 133.5(4) . 2_655 ?
Co13 O30 Co14 113.52(17) . . ?
C39 O30 Co13 122.7(4) . . ?
C39 O30 Co14 123.8(4) . . ?
N4 N2 Co3 117.7(3) . . ?
C7 N2 Co3 133.4(4) . . ?
C7 N2 N4 107.6(4) . . ?
C193 O31 Co16 121.6(10) . . ?
N5 N3 Co2 118.0(3) . . ?
N5 N3 C17 107.7(4) . . ?
C17 N3 Co2 133.7(4) . . ?
C104 O32 Co14 125.6(4) . 2_655 ?
N2 N4 Co4 116.0(3) . . ?
C20 N4 Co4 134.7(4) . . ?
C20 N4 N2 108.0(4) . . ?
N3 N5 Co9 118.1(3) . . ?
N3 N5 C30 109.1(4) . . ?
C30 N5 Co9 132.1(4) . . ?
N1 N6 Co5 117.1(3) . . ?
N1 N6 C32 109.1(4) . . ?
C32 N6 Co5 133.1(4) . . ?
C202 O33 Co6 119.0(10) . . ?
C20 C1 C7 103.9(5) . . ?
O4 C2 O6 126.9(5) . . ?
O4 C2 C15 118.8(5) . . ?
O6 C2 C15 114.3(5) . . ?
C203 O37 Co8 118.5(11) . . ?
C15 C3 C32 104.0(5) . . ?
C104 O39 Co9 138.8(4) . 2_655 ?
O2 C4 C36 122.2(5) . . ?
O2 C4 C60 121.0(5) . . ?
C60 C4 C36 116.8(5) . . ?
O8 C5 C34 122.6(5) . . ?
O8 C5 C44 120.4(5) . . ?
C44 C5 C34 117.0(5) . . ?
C10 C6 C21 118.1(5) . . ?
C10 C6 C29 120.1(6) . . ?
C21 C6 C29 121.6(5) . . ?
N2 C7 C1 109.7(5) . . ?
N2 C7 C16 120.5(5) . . ?
C1 C7 C16 129.8(5) . . ?
O1 C8 C28 120.5(5) . . ?
O1 C8 C55 122.2(5) . . ?
C55 C8 C28 117.3(5) . . ?
O10 C9 C30 117.2(5) . . ?
O29 C9 O10 127.3(5) . . ?
O29 C9 C30 115.4(5) . . ?
C6 C10 C12 121.5(6) . . ?
O12 C11 C37 122.4(5) . . ?
O12 C11 C73 121.9(5) . . ?
C73 C11 C37 115.8(5) . . ?
C10 C12 S6 120.6(4) . . ?
C13 C12 S6 119.2(4) . . ?
C13 C12 C10 120.1(5) . . ?
O19 C13 C12 120.4(5) . . ?
O19 C13 C42 121.1(5) . . ?
C12 C13 C42 118.5(5) . . ?
O7 C14 O20 127.2(5) . . ?
O7 C14 C20 116.3(5) . . ?
O20 C14 C20 116.4(5) . . ?
N1 C15 C2 120.3(5) . . ?
N1 C15 C3 109.1(5) . . ?
C3 C15 C2 130.6(5) . . ?
O5 C16 O9 128.0(5) . . ?
O5 C16 C7 115.1(5) . . ?
O9 C16 C7 116.9(5) . . ?
N3 C17 C19 109.8(5) . . ?
N3 C17 C31 119.7(5) . . ?
C19 C17 C31 130.5(5) . . ?
O27 C18 C46 122.3(5) . . ?
O27 C18 C53 119.9(6) . . ?
C46 C18 C53 117.7(6) . . ?
C17 C19 C30 104.3(5) . . ?
N4 C20 C1 110.8(5) . . ?
N4 C20 C14 118.7(5) . . ?
C1 C20 C14 130.5(5) . . ?
C42 C21 C6 121.9(5) . . ?
C26 C22 S3 119.0(4) . . ?
C61 C22 S3 119.6(4) . . ?
C61 C22 C26 121.2(5) . . ?
N8 N7 Co10 116.1(3) . . ?
C128 N7 Co10 134.4(4) . . ?
C128 N7 N8 108.8(5) . . ?
N7 N8 Co11 116.4(3) . . ?
N7 N8 C107 107.9(4) . . ?
C107 N8 Co11 134.7(4) . . ?
O11 C23 C33 121.7(5) . . ?
O11 C23 C97 121.8(5) . . ?
C97 C23 C33 116.5(6) . . ?
C34 C24 C68 120.2(5) . . ?
O3 C25 C40 121.9(5) . . ?
O3 C25 C71 120.6(5) . . ?
C40 C25 C71 117.5(5) . . ?
O13 C26 C22 123.4(5) . . ?
O13 C26 C54 120.8(5) . . ?
C22 C26 C54 115.8(5) . . ?
C36 C27 C81 122.7(6) . . ?
C8 C28 S9 118.8(5) . . ?
C59 C28 S9 120.2(5) . . ?
C59 C28 C8 120.9(6) . . ?
C6 C29 C141 108.3(6) . . ?
C121 C29 C6 111.5(5) . . ?
C121 C29 C141 108.0(6) . . ?
C126 C29 C6 112.8(6) . . ?
C126 C29 C121 108.3(6) . . ?
C126 C29 C141 107.8(6) . . ?
N5 C30 C9 120.2(5) . . ?
N5 C30 C19 109.1(5) . . ?
C19 C30 C9 130.6(5) . . ?
O17 C31 C17 116.9(5) . . ?
O24 C31 O17 127.2(5) . . ?
O24 C31 C17 115.9(5) . . ?
N6 C32 C3 109.0(5) . . ?
N6 C32 C45 119.9(5) . . ?
C3 C32 C45 131.0(6) . . ?
C23 C33 S6 119.5(5) . . ?
C23 C33 C38 120.9(6) . . ?
C38 C33 S6 119.6(5) . . ?
C5 C34 S13 119.1(4) . . ?
C24 C34 S13 118.4(4) . . ?
C24 C34 C5 122.4(5) . . ?
C49 C35 S2 117.9(4) . . ?
C57 C35 S2 120.2(5) . . ?
C57 C35 C49 121.9(6) . . ?
C4 C36 S10 117.3(4) . . ?
C27 C36 S10 121.4(4) . . ?
C27 C36 C4 121.3(5) . . ?
C11 C37 S7 117.2(4) . . ?
C66 C37 S7 120.7(5) . . ?
C66 C37 C11 122.1(5) . . ?
C109 C38 C33 122.1(6) . . ?
O30 C39 C51 121.2(5) . . ?
O30 C39 C78 121.3(5) . . ?
C78 C39 C51 117.5(5) . . ?
C25 C40 S8 118.7(4) . . ?
C74 C40 S8 120.7(5) . . ?
C74 C40 C25 120.5(5) . . ?
C44 C41 C68 120.2(5) . . ?
C13 C42 S3 118.0(4) . . ?
C21 C42 S3 122.0(4) . . ?
C21 C42 C13 119.8(5) . . ?
C49 C43 S1 119.5(4) . . ?
C58 C43 S1 120.0(5) . . ?
C58 C43 C49 120.3(5) . . ?
C5 C44 S2 119.6(4) . . ?
C41 C44 S2 118.3(4) . . ?
C41 C44 C5 122.1(5) . . ?
O15 C45 O21 126.6(6) . . ?
O15 C45 C32 119.0(5) . . ?
O21 C45 C32 114.4(5) . . ?
C18 C46 S5 119.3(4) . . ?
C77 C46 S5 120.0(5) . . ?
C77 C46 C18 120.6(6) . . ?
C50 C47 S16 120.0(5) . . ?
C50 C47 C83 120.0(6) . . ?
C83 C47 S16 119.9(5) . . ?
C62 C48 C124 119.2(6) . . ?
C70 C48 C62 118.3(6) . . ?
C70 C48 C124 122.4(6) . . ?
O23 C49 C35 121.9(5) . . ?
O23 C49 C43 121.2(5) . . ?
C35 C49 C43 116.9(5) . . ?
C106 C50 C47 122.6(6) . . ?
C39 C51 S12 120.4(4) . . ?
C93 C51 S12 119.9(5) . . ?
C93 C51 C39 119.8(5) . . ?
C56 C52 S9 118.9(5) . . ?
C64 C52 S9 118.9(5) . . ?
C64 C52 C56 122.1(6) . . ?
C18 C53 S14 117.7(5) . . ?
C79 C53 S14 121.9(5) . . ?
C79 C53 C18 120.2(6) . . ?
C26 C54 S11 116.7(4) . . ?
C82 C54 S11 121.7(4) . . ?
C82 C54 C26 121.6(6) . . ?
C8 C55 S1 117.3(4) . . ?
C8 C55 C103 122.2(6) . . ?
C103 C55 S1 120.4(5) . . ?
O16 C56 C52 121.7(5) . . ?
O16 C56 C86 122.1(5) . . ?
C52 C56 C86 116.2(5) . . ?
C35 C57 C75 121.7(6) . . ?
C75 C58 C43 122.8(6) . . ?
C28 C59 C102 121.3(6) . . ?
C4 C60 S4 119.6(4) . . ?
C65 C60 S4 119.2(4) . . ?
C65 C60 C4 121.2(5) . . ?
C76 C61 C22 122.6(6) . . ?
C48 C62 C89 121.0(6) . . ?
O22 C63 C89 121.3(5) . . ?
O22 C63 C98 121.1(5) . . ?
C98 C63 C89 117.6(5) . . ?
C52 C64 C119 121.7(6) . . ?
C60 C65 C81 122.8(6) . . ?
C37 C66 C111 122.4(6) . . ?
C179 N9 C138 118.9(10) . . ?
C179 N9 C183 126.7(10) . . ?
C183 N9 C138 114.4(10) . . ?
C77 C67 C105 122.1(6) . . ?
C79 C67 C77 116.1(6) . . ?
C79 C67 C105 121.7(6) . . ?
C24 C68 C41 118.0(5) . . ?
C24 C68 C94 123.4(5) . . ?
C41 C68 C94 118.5(5) . . ?
C111 C69 C73 121.0(5) . . ?
C48 C70 C98 121.5(6) . . ?
C25 C71 S5 117.9(4) . . ?
C100 C71 S5 121.2(4) . . ?
C100 C71 C25 120.8(5) . . ?
C83 C72 S14 119.5(5) . . ?
C83 C72 C101 121.9(6) . . ?
C101 C72 S14 118.5(5) . . ?
C11 C73 S4 117.7(4) . . ?
C11 C73 C69 122.2(5) . . ?
C69 C73 S4 120.2(4) . . ?
C40 C74 C118 123.2(6) . . ?
C57 C75 C113 120.3(6) . . ?
C58 C75 C57 116.4(6) . . ?
C58 C75 C113 123.3(6) . . ?
C61 C76 C82 116.4(6) . . ?
C61 C76 C114 122.7(6) . . ?
C82 C76 C114 120.9(6) . . ?
C46 C77 C67 121.9(6) . . ?
C39 C78 S10 119.7(4) . . ?
C85 C78 S10 118.5(5) . . ?
C85 C78 C39 121.7(5) . . ?
C67 C79 C53 123.3(6) . . ?
C119 C80 C86 122.7(6) . . ?
C27 C81 C65 114.8(6) . . ?
C27 C81 C130 123.9(6) . . ?
C65 C81 C130 121.2(6) . . ?
C54 C82 C76 122.3(6) . . ?
O14 C83 C47 121.1(6) . . ?
O14 C83 C72 121.8(6) . . ?
C72 C83 C47 117.1(6) . . ?
O18 C84 C92 121.8(5) . . ?
O18 C84 C99 120.9(5) . . ?
C99 C84 C92 117.3(6) . . ?
C78 C85 C88 122.1(6) . . ?
C56 C86 S13 117.4(5) . . ?
C80 C86 S13 121.4(5) . . ?
C80 C86 C56 121.1(6) . . ?
O25 C87 O28 127.1(5) . . ?
O25 C87 C128 118.8(5) . . ?
O28 C87 C128 114.1(5) . . ?
C85 C88 C95 121.3(5) . . ?
C93 C88 C85 115.6(5) . . ?
C93 C88 C95 123.1(5) . . ?
C62 C89 S15 119.9(5) . . ?
C62 C89 C63 121.2(6) . . ?
C63 C89 S15 118.9(4) . . ?
C180 N10 C115 115.8(8) . . ?
C180 N10 C182 126.9(9) . . ?
C182 N10 C115 116.2(8) . . ?
C97 C90 C109 120.7(6) . . ?
C110 C91 S8 119.6(5) . . ?
C110 C91 C117 121.0(6) . . ?
C117 C91 S8 119.4(4) . . ?
C84 C92 S12 116.8(5) . . ?
C108 C92 S12 121.1(5) . . ?
C108 C92 C84 122.0(6) . . ?
C51 C93 C88 123.3(6) . . ?
C68 C94 C122 112.0(6) . . ?
C68 C94 C125 108.9(6) . . ?
C122 C94 C125 109.3(6) . . ?
C143 C94 C68 108.5(6) . . ?
C143 C94 C122 107.4(7) . . ?
C143 C94 C125 110.8(6) . . ?
C88 C95 C168 106.8(6) . . ?
C88 C95 C185 114.5(8) . . ?
C88 C95 C186 109.9(6) . . ?
C88 C95 C187 105.0(6) . . ?
C169 C95 C88 111.0(6) . . ?
C169 C95 C168 109.2(6) . . ?
C169 C95 C173 115.1(7) . . ?
C173 C95 C88 110.9(6) . . ?
C173 C95 C168 103.2(8) . . ?
C185 C95 C186 108.6(7) . . ?
C185 C95 C187 114.0(10) . . ?
C186 C95 C187 104.3(6) . . ?
C99 C96 C120 121.9(6) . . ?
C23 C97 S15 117.9(5) . . ?
C23 C97 C90 123.0(6) . . ?
C90 C97 S15 119.1(5) . . ?
C63 C98 S11 120.6(4) . . ?
C63 C98 C70 120.2(6) . . ?
C70 C98 S11 119.1(4) . . ?
C84 C99 S7 120.1(5) . . ?
C84 C99 C96 121.1(5) . . ?
C96 C99 S7 118.8(5) . . ?
C71 C100 C118 122.8(6) . . ?
C72 C101 C106 121.1(6) . . ?
C59 C102 C116 120.4(6) . . ?
C103 C102 C59 116.9(6) . . ?
C103 C102 C116 122.6(6) . . ?
C55 C103 C102 121.2(6) . . ?
O32 C104 C107 118.7(5) . . ?
O39 C104 O32 126.6(6) . . ?
O39 C104 C107 114.7(5) . . ?
C67 C105 C175 113.1(7) . . ?
C67 C105 C176 110.1(7) . . ?
C175 C105 C176 91.2(8) . . ?
C177 C105 C67 114.7(7) . . ?
C177 C105 C175 113.2(7) . . ?
C177 C105 C176 112.3(7) . . ?
C50 C106 C101 117.0(6) . . ?
C50 C106 C129 124.1(6) . . ?
C101 C106 C129 118.7(6) . . ?
N8 C107 C104 119.9(5) . . ?
N8 C107 C127 109.3(5) . . ?
C127 C107 C104 130.4(5) . . ?
C92 C108 C120 122.0(6) . . ?
C38 C109 C90 116.6(7) . . ?
C38 C109 C155 123.0(7) . . ?
C90 C109 C155 120.4(7) . . ?
C136 C110 C91 121.8(7) . . ?
C66 C111 C112 122.4(6) . . ?
C69 C111 C66 116.2(5) . . ?
C69 C111 C112 121.3(5) . . ?
C111 C112 C135 110.7(5) . . ?
C131 C112 C111 110.6(6) . . ?
C131 C112 C135 104.8(6) . . ?
C188 C112 C111 108.6(6) . . ?
C188 C112 C131 111.8(6) . . ?
C188 C112 C135 110.3(7) . . ?
C75 C113 C132 109.3(6) . . ?
C75 C113 C149 111.4(6) . . ?
C132 C113 C149 104.9(7) . . ?
C139 C113 C75 108.9(6) . . ?
C139 C113 C132 113.3(6) . . ?
C139 C113 C149 109.0(7) . . ?
C76 C114 C164 108.6(6) . . ?
C148 C114 C76 112.0(6) . . ?
C148 C114 C164 106.0(7) . . ?
C152 C114 C76 108.6(6) . . ?
C152 C114 C148 107.3(7) . . ?
C152 C114 C164 114.4(7) . . ?
C102 C116 C163 106.1(6) . . ?
C160 C116 C102 113.4(7) . . ?
C160 C116 C161 115.2(8) . . ?
C160 C116 C163 107.2(8) . . ?
C161 C116 C102 110.6(6) . . ?
C161 C116 C163 103.3(8) . . ?
O26 C117 C91 121.6(5) . . ?
O26 C117 C142 120.2(6) . . ?
C91 C117 C142 118.2(6) . . ?
C74 C118 C100 115.0(6) . . ?
C74 C118 C140 121.8(6) . . ?
C100 C118 C140 123.2(6) . . ?
C64 C119 C189 120.5(6) . . ?
C80 C119 C64 116.2(6) . . ?
C80 C119 C189 123.1(6) . . ?
C96 C120 C108 115.7(6) . . ?
C96 C120 C150 120.4(6) . . ?
C108 C120 C150 123.9(6) . . ?
C136 C123 C142 121.5(7) . . ?
C48 C124 C133 111.7(6) . . ?
C48 C124 C153 107.5(6) . . ?
C133 C124 C153 107.2(7) . . ?
C151 C124 C48 109.8(6) . . ?
C151 C124 C133 110.4(7) . . ?
C151 C124 C153 110.2(7) . . ?
C128 C127 C107 103.3(5) . . ?
N7 C128 C87 120.0(5) . . ?
N7 C128 C127 110.7(5) . . ?
C127 C128 C87 129.3(5) . . ?
C134 C129 C106 107.8(7) . . ?
C134 C129 C147 109.8(6) . . ?
C137 C129 C106 111.6(6) . . ?
C137 C129 C134 109.0(6) . . ?
C137 C129 C147 108.3(7) . . ?
C147 C129 C106 110.4(6) . . ?
C81 C130 C156 108.5(7) . . ?
C159 C130 C81 113.4(7) . . ?
C159 C130 C156 100.2(7) . . ?
C170 C130 C81 111.5(6) . . ?
C170 C130 C156 101.7(8) . . ?
C170 C130 C159 119.6(8) . . ?
C110 C136 C123 118.1(7) . . ?
C110 C136 C158 120.2(7) . . ?
C123 C136 C158 121.6(7) . . ?
C118 C140 C144 107.7(6) . . ?
C118 C140 C157 110.9(6) . . ?
C145 C140 C118 114.9(6) . . ?
C145 C140 C144 108.2(7) . . ?
C145 C140 C157 110.1(7) . . ?
C157 C140 C144 104.5(7) . . ?
C117 C142 S16 118.7(5) . . ?
C117 C142 C123 119.4(6) . . ?
C123 C142 S16 121.9(5) . . ?
C120 C150 C172 104.7(7) . . ?
C146 C150 C120 113.1(7) . . ?
C146 C150 C172 96.4(8) . . ?
C167 C150 C120 114.1(7) . . ?
C167 C150 C146 113.3(9) . . ?
C167 C150 C172 113.6(8) . . ?
C109 C155 C154 112.1(7) . . ?
C109 C155 C165 108.8(8) . . ?
C154 C155 C165 107.2(7) . . ?
C166 C155 C109 110.4(8) . . ?
C166 C155 C154 112.5(9) . . ?
C166 C155 C165 105.5(8) . . ?
C136 C158 C171 112.7(8) . . ?
C136 C158 C174 108.0(7) . . ?
C162 C158 C136 110.7(7) . . ?
C162 C158 C171 113.4(8) . . ?
C162 C158 C174 105.0(8) . . ?
C171 C158 C174 106.5(8) . . ?
O43 C179 N9 114.0(12) . . ?
C178 N11 C184 122.7(12) . . ?
C181 N11 C178 121.1(12) . . ?
C181 N11 C184 115.3(12) . . ?
O46 C180 N10 117.9(10) . . ?
O41 C181 N11 120.6(14) . . ?
O42 C182 N10 114.8(10) . . ?
C119 C189 C192 111.7(7) . . ?
C190 C189 C119 110.2(7) . . ?
C190 C189 C192 100.0(9) . . ?
C191 C189 C119 109.3(7) . . ?
C191 C189 C190 112.1(6) . . ?
C191 C189 C192 113.2(7) . . ?
N12 C193 O31 126(2) . . ?
C193 N12 C194 120.4(19) . . ?
C193 N12 C195 123.7(18) . . ?
C194 N12 C195 114.9(15) . . ?
C197 N13 C196 119.2(8) . . ?
C198 N13 C196 123.1(8) . . ?
C198 N13 C197 116.9(7) . . ?
O44 C197 N13 104.9(10) . . ?
O49 C198 N13 97.5(8) . . ?
C200 N14 C199 113.4(10) . . ?
C205 N14 C199 132.5(13) . . ?
C205 N14 C200 114.1(12) . . ?
O33 C202 O48 125.2(19) . . ?
O37 C203 O47 129(2) . . ?
N14 C205 O45 116.2(14) . . ?
C201 N15 Co15 116.9(11) . . ?
C204 N15 Co15 118.8(12) . . ?
C204 N15 C201 104.3(17) . . ?
C206 N16 C207 119.7(8) . . ?
C208 N16 C206 116.1(8) . . ?
C208 N16 C207 121.7(8) . . ?
O50 C207 N16 112.2(10) . . ?
O51 C209 N17 121.2(13) . . ?
C209 N17 C211 117.1(9) . . ?
C210 N17 C209 122.2(9) . . ?
C210 N17 C211 120.3(9) . . ?
C212 N18 C214 121.2(8) . . ?
C213 N18 C212 119.4(8) . . ?
C213 N18 C214 119.4(8) . . ?
O52 C213 N18 127.5(10) . . ?
C210 N19 C215 115.8(8) . . ?
C216 N19 C210 124.2(8) . . ?
C216 N19 C215 119.8(9) . . ?
O51 C216 N19 120.2(11) . . ?
C217 N20 C218 122.2(8) . . ?
C217 N20 C225 120.7(8) . . ?
C218 N20 C225 117.1(8) . . ?
O53 C217 N20 110.0(9) . . ?
C219 N21 C220 118.3(8) . . ?
C219 N21 C223 135.9(8) . . ?
C223 N21 C220 105.8(6) . . ?
O55 C220 N21 122.4(8) . . ?
O56 C221 N22 128.1(12) . . ?
C221 N22 C222 118.7(8) . . ?
C221 N22 C224 121.3(8) . . ?
C224 N22 C222 116.8(8) . . ?

loop_
_geom_bond_atom_site_label_1
_geom_bond_atom_site_label_2
_geom_bond_distance
_geom_bond_site_symmetry_2
_geom_bond_publ_flag
Co1 Cl1 2.7052(15) . ?
Co1 S9 2.5146(17) . ?
Co1 O1 2.021(4) . ?
Co1 O5 2.002(4) . ?
Co1 O16 2.074(4) . ?
Co1 N1 2.113(5) . ?
Co2 S7 2.5053(16) . ?
Co2 Cl4 2.7340(16) . ?
Co2 O12 2.071(4) . ?
Co2 O18 2.028(4) . ?
Co2 O21 2.013(4) . ?
Co2 N3 2.082(5) . ?
Co3 Cl2 2.7045(15) . ?
Co3 S8 2.5086(16) . ?
Co3 O3 2.030(4) . ?
Co3 O6 2.001(4) . ?
Co3 O26 2.054(4) . ?
Co3 N2 2.092(4) . ?
Co4 S5 2.5319(16) . ?
Co4 O3 2.018(4) . ?
Co4 O27 2.059(4) . ?
Co4 O28 1.983(4) . ?
Co4 N4 2.091(4) . ?
Co5 S1 2.5399(16) . ?
Co5 O1 2.020(4) . ?
Co5 O23 2.053(4) . ?
Co5 O24 1.984(4) . ?
Co5 N6 2.110(4) . ?
Co6 Cl1 2.6208(15) . ?
Co6 S13 2.5248(16) . ?
Co6 O8 1.998(4) . ?
Co6 O9 2.013(4) . ?
Co6 O16 2.012(4) . ?
Co6 O33 2.118(5) . ?
Co7 Cl2 2.6475(15) . ?
Co7 S16 2.5684(16) . ?
Co7 O4 2.072(4) . ?
Co7 O14 2.029(4) . ?
Co7 O26 2.009(4) . ?
Co7 O35 2.078(5) . ?
Co8 Cl1 2.6098(15) . ?
Co8 S2 2.5170(16) . ?
Co8 O8 1.995(4) . ?
Co8 O17 2.030(4) . ?
Co8 O23 2.006(4) . ?
Co8 O37 2.130(5) . ?
Co9 S4 2.5234(16) . ?
Co9 O2 2.024(4) . ?
Co9 O12 2.063(4) . ?
Co9 N5 2.085(4) . ?
Co9 O39 1.995(4) 2_655 ?
Co10 Cl3 2.7205(16) . ?
Co10 S6 2.5120(17) . ?
Co10 O7 1.974(4) . ?
Co10 O11 2.072(4) . ?
Co10 O19 2.023(4) . ?
Co10 N7 2.121(5) . ?
Co11 S3 2.5101(16) . ?
Co11 Cl3 2.7376(16) . ?
Co11 O13 2.084(4) . ?
Co11 O19 2.009(4) . ?
Co11 O29 1.990(4) 2_655 ?
Co11 N8 2.105(5) . ?
Co12 Cl2 2.5889(15) . ?
Co12 S14 2.5261(17) . ?
Co12 O14 2.032(4) . ?
Co12 O25 2.067(4) . ?
Co12 O27 2.014(4) . ?
Co12 O36 2.085(5) . ?
Co13 Cl4 2.5895(17) . ?
Co13 S12 2.5507(17) . ?
Co13 O15 2.067(4) . ?
Co13 O18 2.001(4) . ?
Co13 O30 2.029(4) . ?
Co13 O38 2.075(5) . ?
Co14 Cl4 2.5967(16) . ?
Co14 S10 2.5573(16) . ?
Co14 O2 2.006(4) . ?
Co14 O30 2.034(4) . ?
Co14 O32 2.081(4) 2_655 ?
Co14 O40 2.095(5) . ?
Co15 Cl3 2.5882(15) . ?
Co15 S11 2.5321(16) . ?
Co15 O10 2.024(4) 2_655 ?
Co15 O13 2.023(4) . ?
Co15 O22 2.011(4) . ?
Co15 O34 2.109(5) . ?
Co15 N15 2.109(5) . ?
Co16 Cl3 2.6594(17) . ?
Co16 S15 2.5471(18) . ?
Co16 O11 1.994(4) . ?
Co16 O20 2.035(4) . ?
Co16 O22 2.016(4) . ?
Co16 O31 2.093(5) . ?
S1 C43 1.792(6) . ?
S1 C55 1.809(6) . ?
S2 C35 1.794(6) . ?
S2 C44 1.806(6) . ?
S3 C22 1.791(6) . ?
S3 C42 1.788(6) . ?
S4 C60 1.790(6) . ?
S4 C73 1.793(6) . ?
S5 C46 1.774(6) . ?
S5 C71 1.784(6) . ?
S6 C12 1.777(6) . ?
S6 C33 1.800(6) . ?
S7 C37 1.803(6) . ?
S7 C99 1.779(6) . ?
S8 C40 1.777(6) . ?
S8 C91 1.782(6) . ?
S9 C28 1.785(6) . ?
S9 C52 1.791(6) . ?
S10 C36 1.785(6) . ?
S10 C78 1.787(6) . ?
S11 C54 1.789(6) . ?
S11 C98 1.791(6) . ?
S12 C51 1.779(6) . ?
S12 C92 1.797(6) . ?
S13 C34 1.800(6) . ?
S13 C86 1.774(6) . ?
S14 C53 1.781(7) . ?
S14 C72 1.791(7) . ?
S15 C89 1.789(6) . ?
S15 C97 1.803(6) . ?
S16 C47 1.788(6) . ?
S16 C142 1.761(7) . ?
O1 C8 1.318(7) . ?
O2 C4 1.311(7) . ?
O3 C25 1.301(7) . ?
O4 C2 1.254(6) . ?
O5 C16 1.241(6) . ?
O6 C2 1.258(6) . ?
O7 C14 1.230(6) . ?
O8 C5 1.322(7) . ?
O9 C16 1.259(6) . ?
O10 C9 1.254(6) . ?
O11 C23 1.310(7) . ?
O12 C11 1.313(6) . ?
O13 C26 1.310(6) . ?
O14 C83 1.337(7) . ?
O15 C45 1.251(7) . ?
O16 C56 1.292(7) . ?
O17 C31 1.259(6) . ?
O18 C84 1.312(7) . ?
O19 C13 1.326(6) . ?
O20 C14 1.280(6) . ?
O21 C45 1.258(7) . ?
O22 C63 1.325(7) . ?
O23 C49 1.335(7) . ?
O24 C31 1.255(6) . ?
N1 N6 1.328(6) . ?
N1 C15 1.359(7) . ?
O25 C87 1.252(6) . ?
O26 C117 1.336(7) . ?
O27 C18 1.332(7) . ?
O28 C87 1.259(7) . ?
O29 C9 1.247(6) . ?
O30 C39 1.329(6) . ?
N2 N4 1.362(6) . ?
N2 C7 1.346(7) . ?
O31 C193 1.27(2) . ?
N3 N5 1.331(6) . ?
N3 C17 1.350(7) . ?
O32 C104 1.259(6) . ?
N4 C20 1.348(7) . ?
N5 C30 1.346(7) . ?
N6 C32 1.359(7) . ?
O33 C202 1.32(2) . ?
C1 C7 1.410(8) . ?
C1 C20 1.364(8) . ?
C2 C15 1.479(7) . ?
O37 C203 1.29(2) . ?
C3 C15 1.403(8) . ?
C3 C32 1.404(8) . ?
O39 C104 1.250(7) . ?
C4 C36 1.409(8) . ?
C4 C60 1.397(8) . ?
C5 C34 1.402(8) . ?
C5 C44 1.399(8) . ?
C6 C10 1.369(8) . ?
C6 C21 1.400(8) . ?
C6 C29 1.531(8) . ?
C7 C16 1.461(7) . ?
C8 C28 1.411(8) . ?
C8 C55 1.380(8) . ?
C9 C30 1.475(8) . ?
C10 C12 1.423(8) . ?
C11 C37 1.396(8) . ?
C11 C73 1.391(8) . ?
C12 C13 1.396(8) . ?
C13 C42 1.412(8) . ?
C14 C20 1.474(7) . ?
C17 C19 1.380(8) . ?
C17 C31 1.474(8) . ?
C18 C46 1.405(9) . ?
C18 C53 1.419(8) . ?
C19 C30 1.383(7) . ?
C21 C42 1.398(8) . ?
C22 C26 1.398(8) . ?
C22 C61 1.394(8) . ?
N7 N8 1.348(7) . ?
N7 C128 1.344(7) . ?
N8 C107 1.353(7) . ?
C23 C33 1.395(8) . ?
C23 C97 1.383(8) . ?
C24 C34 1.376(8) . ?
C24 C68 1.410(8) . ?
C25 C40 1.396(8) . ?
C25 C71 1.434(8) . ?
C26 C54 1.421(8) . ?
C27 C36 1.392(8) . ?
C27 C81 1.399(9) . ?
C28 C59 1.382(9) . ?
C29 C121 1.523(10) . ?
C29 C126 1.498(9) . ?
C29 C141 1.561(11) . ?
C32 C45 1.484(9) . ?
C33 C38 1.407(9) . ?
C35 C49 1.392(8) . ?
C35 C57 1.381(8) . ?
C37 C66 1.365(8) . ?
C38 C109 1.385(10) . ?
C39 C51 1.417(8) . ?
C39 C78 1.396(8) . ?
C40 C74 1.393(8) . ?
C41 C44 1.379(8) . ?
C41 C68 1.421(8) . ?
C43 C49 1.406(8) . ?
C43 C58 1.396(8) . ?
C46 C77 1.387(8) . ?
C47 C50 1.409(9) . ?
C47 C83 1.410(9) . ?
C48 C62 1.393(9) . ?
C48 C70 1.363(9) . ?
C48 C124 1.543(9) . ?
C50 C106 1.367(9) . ?
C51 C93 1.391(8) . ?
C52 C56 1.417(8) . ?
C52 C64 1.384(8) . ?
C53 C79 1.391(9) . ?
C54 C82 1.378(8) . ?
C55 C103 1.386(8) . ?
C56 C86 1.422(8) . ?
C57 C75 1.400(9) . ?
C58 C75 1.377(8) . ?
C59 C102 1.419(9) . ?
C60 C65 1.387(8) . ?
C61 C76 1.382(9) . ?
C62 C89 1.399(8) . ?
C63 C89 1.402(8) . ?
C63 C98 1.392(8) . ?
C64 C119 1.439(10) . ?
C65 C81 1.418(8) . ?
C66 C111 1.401(8) . ?
N9 C138 1.450(8) . ?
N9 C179 1.415(15) . ?
N9 C183 1.433(8) . ?
C67 C77 1.435(9) . ?
C67 C79 1.372(10) . ?
C67 C105 1.490(9) . ?
C68 C94 1.534(8) . ?
C69 C73 1.401(8) . ?
C69 C111 1.387(8) . ?
C70 C98 1.430(8) . ?
C71 C100 1.375(8) . ?
C72 C83 1.388(9) . ?
C72 C101 1.393(9) . ?
C74 C118 1.418(9) . ?
C75 C113 1.532(9) . ?
C76 C82 1.386(9) . ?
C76 C114 1.539(9) . ?
C78 C85 1.384(8) . ?
C80 C86 1.410(8) . ?
C80 C119 1.385(10) . ?
C81 C130 1.510(9) . ?
C84 C92 1.419(8) . ?
C84 C99 1.397(8) . ?
C85 C88 1.408(9) . ?
C87 C128 1.494(8) . ?
C88 C93 1.405(8) . ?
C88 C95 1.518(8) . ?
N10 C115 1.427(12) . ?
N10 C180 1.365(11) . ?
N10 C182 1.402(12) . ?
C90 C97 1.387(9) . ?
C90 C109 1.405(10) . ?
C91 C110 1.390(8) . ?
C91 C117 1.404(8) . ?
C92 C108 1.358(9) . ?
C94 C122 1.535(10) . ?
C94 C125 1.542(11) . ?
C94 C143 1.529(11) . ?
C95 C168 1.572(8) . ?
C95 C169 1.494(7) . ?
C95 C173 1.512(8) . ?
C95 C185 1.533(8) . ?
C95 C186 1.550(8) . ?
C95 C187 1.587(8) . ?
C96 C99 1.403(9) . ?
C96 C120 1.413(9) . ?
C100 C118 1.421(9) . ?
C101 C106 1.406(10) . ?
C102 C103 1.394(9) . ?
C102 C116 1.543(9) . ?
C104 C107 1.472(8) . ?
C105 C175 1.498(8) . ?
C105 C176 1.538(8) . ?
C105 C177 1.478(8) . ?
C106 C129 1.559(9) . ?
C107 C127 1.422(8) . ?
C108 C120 1.437(10) . ?
C109 C155 1.489(11) . ?
C110 C136 1.382(10) . ?
C111 C112 1.551(8) . ?
C112 C131 1.515(10) . ?
C112 C135 1.555(11) . ?
C112 C188 1.508(11) . ?
C113 C132 1.555(11) . ?
C113 C139 1.517(11) . ?
C113 C149 1.558(10) . ?
C114 C148 1.502(11) . ?
C114 C152 1.501(12) . ?
C114 C164 1.593(12) . ?
C116 C160 1.439(12) . ?
C116 C161 1.506(12) . ?
C116 C163 1.557(13) . ?
C117 C142 1.412(8) . ?
C118 C140 1.498(9) . ?
C119 C189 1.518(10) . ?
C120 C150 1.529(10) . ?
C123 C136 1.397(11) . ?
C123 C142 1.418(10) . ?
C124 C133 1.567(11) . ?
C124 C151 1.493(12) . ?
C124 C153 1.576(12) . ?
C127 C128 1.378(8) . ?
C129 C134 1.514(11) . ?
C129 C137 1.500(11) . ?
C129 C147 1.556(11) . ?
C130 C156 1.598(13) . ?
C130 C159 1.505(11) . ?
C130 C170 1.433(13) . ?
C136 C158 1.531(10) . ?
C140 C144 1.563(12) . ?
C140 C145 1.485(11) . ?
C140 C157 1.545(12) . ?
C146 C150 1.432(13) . ?
C150 C167 1.420(12) . ?
C150 C172 1.671(14) . ?
C154 C155 1.548(11) . ?
C155 C165 1.606(13) . ?
C155 C166 1.403(14) . ?
C158 C162 1.505(13) . ?
C158 C171 1.542(13) . ?
C158 C174 1.669(15) . ?
C178 N11 1.365(14) . ?
C179 O43 1.339(14) . ?
N11 C181 1.344(16) . ?
N11 C184 1.495(16) . ?
C180 O46 1.282(15) . ?
C181 O41 1.236(14) . ?
C182 O42 1.278(15) . ?
C189 C190 1.507(8) . ?
C189 C191 1.492(8) . ?
C189 C192 1.525(8) . ?
C193 N12 1.24(2) . ?
N12 C194 1.37(2) . ?
N12 C195 1.56(3) . ?
N13 C196 1.452(7) . ?
N13 C197 1.417(8) . ?
N13 C198 1.371(12) . ?
C197 O44 1.251(8) . ?
C198 O49 1.265(8) . ?
N14 C199 1.572(16) . ?
N14 C200 1.512(16) . ?
N14 C205 1.290(15) . ?
O45 C205 1.392(16) . ?
C201 N15 1.50(3) . ?
C202 O48 1.34(2) . ?
C203 O47 1.29(2) . ?
C204 N15 1.473(10) . ?
N16 C206 1.458(9) . ?
N16 C207 1.459(9) . ?
N16 C208 1.453(8) . ?
C207 O50 1.265(9) . ?
O51 C209 1.222(15) . ?
O51 C216 1.198(9) . ?
C209 N17 1.440(9) . ?
C210 N17 1.435(9) . ?
C210 N19 1.444(9) . ?
N17 C211 1.469(9) . ?
N18 C212 1.460(8) . ?
N18 C213 1.413(8) . ?
N18 C214 1.484(9) . ?
C213 O52 1.209(13) . ?
N19 C215 1.475(9) . ?
N19 C216 1.423(9) . ?
N20 C217 1.460(9) . ?
N20 C218 1.472(8) . ?
N20 C225 1.491(9) . ?
O53 C217 1.293(8) . ?
O55 C220 1.259(8) . ?
C219 N21 1.402(8) . ?
N21 C220 1.506(8) . ?
N21 C223 1.433(8) . ?
C221 N22 1.444(8) . ?
C221 O56 1.273(9) . ?
C222 N22 1.461(9) . ?
N22 C224 1.458(8) . ?

loop_
_platon_squeeze_void_nr
_platon_squeeze_void_average_x
_platon_squeeze_void_average_y
_platon_squeeze_void_average_z
_platon_squeeze_void_volume
_platon_squeeze_void_count_electrons
_platon_squeeze_void_content
1 -0.111 0.637 0.075 27486 8098 ' '
2 0.107 0.088 0.470 15 -1 ' '
3 0.107 0.912 0.970 15 -1 ' '
4 0.131 0.851 0.002 9 0 ' '
5 0.131 0.149 0.502 10 0 ' '
6 0.224 0.410 0.141 12 0 ' '
7 0.224 0.590 0.641 11 0 ' '
8 0.276 0.910 0.359 11 0 ' '
9 0.276 0.090 0.859 11 0 ' '
10 0.369 0.648 -0.002 10 0 ' '
11 0.369 0.352 0.498 10 0 ' '
12 0.393 0.587 0.030 14 0 ' '
13 0.393 0.413 0.530 15 -1 ' '
14 0.607 0.588 0.470 15 -1 ' '
15 0.607 0.412 0.970 15 -1 ' '
16 0.631 0.351 0.002 9 0 ' '
17 0.631 0.649 0.502 10 0 ' '
18 0.724 0.910 0.141 12 0 ' '
19 0.724 0.090 0.641 11 0 ' '
20 0.776 0.410 0.359 11 0 ' '
21 0.776 0.590 0.859 11 0 ' '
22 0.869 0.148 -0.002 10 0 ' '
23 0.869 0.852 0.498 10 0 ' '
24 0.893 0.087 0.030 14 0 ' '
25 0.893 0.913 0.530 15 -1 ' '
